data_4066105
loop_
_publ_author_name
'Patel, Upali'
'Sharma, Sagar'
'Singh, Harkesh B.'
'Dey, Sandip'
'Jain, Vimal K.'
'Wolmersh\"auser, Gotthelf'
'Butcher, Ray J.'

_publ_section_title
;
 Intermetallic Bonds in Metallophilic Mercuraazametallamacrocycles of
 Synthetic Design
;
_journal_issue 19
_journal_name_full Organometallics
_journal_page_first 4265
_journal_paper_doi 10.1021/om100297v
_journal_volume 29
_journal_year 2010
_chemical_formula_moiety '2(C40 H28 Cl2 Hg2 N4 Pd), C3 H6 O'
_chemical_formula_sum 'C41.5 H31 Cl2 Hg2 N4 O0.5 Pd'
_chemical_formula_weight 1172.18
_chemical_name_systematic
; 
 ? 
;
_space_group_IT_number 15
_symmetry_cell_setting monoclinic
_symmetry_space_group_name_Hall '-C 2yc'
_symmetry_space_group_name_H-M 'C 1 2/c 1'
_atom_sites_solution_hydrogens geom
_atom_sites_solution_primary direct
_atom_sites_solution_secondary difmap
_audit_creation_method SHELXL-97
_cell_angle_alpha 90.00
_cell_angle_beta 109.957(2)
_cell_angle_gamma 90.00
_cell_formula_units_Z 32
_cell_length_a 41.2863(7)
_cell_length_b 19.3267(2)
_cell_length_c 41.0150(7)
_cell_measurement_reflns_used 19342
_cell_measurement_temperature 200(2)
_cell_measurement_theta_max 73.4914
_cell_measurement_theta_min 4.0950
_cell_volume 30761.7(9)
_computing_cell_refinement
;
CrysAlisPro, Oxford Diffraction Ltd.,
Version 1.171.33.42 (release 29-05-2009 CrysAlis171 .NET)
(compiled May 29 2009,17:40:42)
;
_computing_data_collection
;
CrysAlisPro, Oxford Diffraction Ltd.,
Version 1.171.33.42 (release 29-05-2009 CrysAlis171 .NET)
(compiled May 29 2009,17:40:42)
;
_computing_data_reduction
;
CrysAlisPro, Oxford Diffraction Ltd.,
Version 1.171.33.42 (release 29-05-2009 CrysAlis171 .NET)
(compiled May 29 2009,17:40:42)
;
_computing_molecular_graphics SHELXTL
_computing_publication_material SHELXTL
_computing_structure_refinement 'SHELXL-97 (Sheldrick, 1997)'
_computing_structure_solution 'SHELXS-97 (Sheldrick, 1990)'
_diffrn_ambient_temperature 200(2)
_diffrn_detector_area_resol_mean 10.5081
_diffrn_measured_fraction_theta_full 0.988
_diffrn_measured_fraction_theta_max 0.964
_diffrn_measurement_device_type 'Xcalibur, Ruby, Gemini'
_diffrn_measurement_method '\w scans'
_diffrn_radiation_monochromator graphite
_diffrn_radiation_source 'Enhance (Cu) X-ray Source'
_diffrn_radiation_type CuK\a
_diffrn_radiation_wavelength 1.54184
_diffrn_reflns_av_R_equivalents 0.0378
_diffrn_reflns_av_sigmaI/netI 0.0476
_diffrn_reflns_limit_h_max 50
_diffrn_reflns_limit_h_min -50
_diffrn_reflns_limit_k_max 23
_diffrn_reflns_limit_k_min -17
_diffrn_reflns_limit_l_max 49
_diffrn_reflns_limit_l_min -50
_diffrn_reflns_number 67399
_diffrn_reflns_theta_full 67.50
_diffrn_reflns_theta_max 73.78
_diffrn_reflns_theta_min 4.10
_diffrn_standards_decay_% <2%
_diffrn_standards_interval_count 50
_diffrn_standards_number 2
_exptl_absorpt_coefficient_mu 19.336
_exptl_absorpt_correction_T_max 0.469
_exptl_absorpt_correction_T_min 0.041
_exptl_absorpt_correction_type analytical
_exptl_absorpt_process_details
;
CrysAlisPro, Oxford Diffraction Ltd.,
Version 1.171.33.42 (release 29-05-2009 CrysAlis171 .NET)
(compiled May 29 2009,17:40:42)
Analytical numeric absorption correction using a multifaceted crystal
            model based on expressions derived by R.C. Clark & J.S. Reid.
(Clark, R. C. & Reid, J. S. (1995). Acta Cryst. A51, 887-897)
;
_exptl_crystal_colour 'pale yellow'
_exptl_crystal_density_diffrn 2.025
_exptl_crystal_density_method 'not measured'
_exptl_crystal_description 'long plate'
_exptl_crystal_F_000 17664
_exptl_crystal_size_max 0.4846
_exptl_crystal_size_mid 0.1304
_exptl_crystal_size_min 0.0555
_refine_diff_density_max 4.570
_refine_diff_density_min -1.275
_refine_diff_density_rms 0.180
_refine_ls_extinction_method none
_refine_ls_goodness_of_fit_ref 0.934
_refine_ls_hydrogen_treatment constr
_refine_ls_matrix_type full
_refine_ls_number_parameters 1841
_refine_ls_number_reflns 29988
_refine_ls_number_restraints 0
_refine_ls_restrained_S_all 0.934
_refine_ls_R_factor_all 0.0985
_refine_ls_R_factor_gt 0.0488
_refine_ls_shift/su_max 0.003
_refine_ls_shift/su_mean 0.000
_refine_ls_structure_factor_coef Fsqd
_refine_ls_weighting_details 'calc w=1/[\s^2^(Fo^2^)+(0.0799P)^2^] where P=(Fo^2^+2Fc^2^)/3'
_refine_ls_weighting_scheme calc
_refine_ls_wR_factor_gt 0.1202
_refine_ls_wR_factor_ref 0.1416
_reflns_number_gt 15678
_reflns_number_total 29988
_reflns_threshold_expression I>2\s(I)
_cod_data_source_file om100297v_si_002.cif
_cod_data_source_block 9a
_cod_original_cell_volume 30761.7(8)
_cod_database_code 4066105

loop_
_symmetry_equiv_pos_as_xyz
'x, y, z'
'-x, y, -z+1/2'
'x+1/2, y+1/2, z'
'-x+1/2, y+1/2, -z+1/2'
'-x, -y, -z'
'x, -y, z-1/2'
'-x+1/2, -y+1/2, -z'
'x+1/2, -y+1/2, z-1/2'

loop_
_atom_site_label
_atom_site_type_symbol
_atom_site_fract_x
_atom_site_fract_y
_atom_site_fract_z
_atom_site_U_iso_or_equiv
_atom_site_adp_type
_atom_site_occupancy
_atom_site_symmetry_multiplicity
_atom_site_calc_flag
_atom_site_refinement_flags
Pd1A Pd 0.59972(2) 0.40447(4) 0.368076(19) 0.03779(17) Uani 1 1 d .
Hg1A Hg 0.642483(14) 0.37264(3) 0.444981(12) 0.05375(12) Uani 1 1 d .
Cl1A Cl 0.68064(10) 0.29725(19) 0.43342(8) 0.0732(9) Uani 1 1 d .
C1A C 0.6164(5) 0.4394(8) 0.4663(4) 0.058(4) Uani 1 1 d .
N1A N 0.5763(3) 0.3270(5) 0.4243(2) 0.043(2) Uani 1 1 d .
Hg2A Hg 0.571480(19) 0.46574(3) 0.290485(15) 0.06196(18) Uani 1 1 d .
Cl2A Cl 0.5674(2) 0.5815(2) 0.30240(12) 0.134(3) Uani 1 1 d .
N2A N 0.5887(3) 0.2926(6) 0.3638(3) 0.041(3) Uani 1 1 d .
C2A C 0.6318(4) 0.4962(7) 0.4866(3) 0.071(4) Uani 1 1 d .
H2AA H 0.6553 0.5064 0.4902 0.085 Uiso 1 1 calc R
N3A N 0.5544(3) 0.4541(5) 0.3711(3) 0.041(2) Uani 1 1 d .
C3A C 0.6135(7) 0.5377(10) 0.5014(4) 0.082(7) Uani 1 1 d .
H3AA H 0.6249 0.5750 0.5159 0.098 Uiso 1 1 calc R
N4A N 0.5302(2) 0.3800(5) 0.3115(2) 0.040(2) Uani 1 1 d .
C4A C 0.5796(6) 0.5264(8) 0.4958(4) 0.091(6) Uani 1 1 d .
H4AA H 0.5672 0.5576 0.5050 0.109 Uiso 1 1 calc R
C5A C 0.5619(4) 0.4664(7) 0.4755(3) 0.075(4) Uani 1 1 d .
H5AA H 0.5386 0.4559 0.4723 0.090 Uiso 1 1 calc R
C6A C 0.5815(4) 0.4261(6) 0.4614(3) 0.056(3) Uani 1 1 d .
C7A C 0.5629(3) 0.3662(6) 0.4407(3) 0.052(3) Uani 1 1 d .
H7AA H 0.5400 0.3571 0.4399 0.063 Uiso 1 1 calc R
C8A C 0.5576(3) 0.2729(7) 0.4037(3) 0.047(3) Uani 1 1 d .
C9A C 0.5321(4) 0.2351(7) 0.4124(3) 0.056(4) Uani 1 1 d .
H9AA H 0.5266 0.2485 0.4322 0.067 Uiso 1 1 calc R
C10A C 0.5156(4) 0.1803(7) 0.3932(4) 0.062(4) Uani 1 1 d .
H10A H 0.4996 0.1542 0.4002 0.074 Uiso 1 1 calc R
C11A C 0.5220(3) 0.1626(6) 0.3633(3) 0.051(3) Uani 1 1 d .
H11A H 0.5095 0.1259 0.3490 0.061 Uiso 1 1 calc R
C12A C 0.5467(4) 0.1983(7) 0.3542(4) 0.048(3) Uani 1 1 d .
H12A H 0.5517 0.1848 0.3341 0.057 Uiso 1 1 calc R
C13A C 0.5645(4) 0.2539(7) 0.3741(3) 0.039(3) Uani 1 1 d .
C14A C 0.6108(4) 0.2613(8) 0.3532(3) 0.042(3) Uani 1 1 d .
H14A H 0.6104 0.2123 0.3513 0.051 Uiso 1 1 calc R
C15A C 0.6358(3) 0.3007(7) 0.3444(3) 0.045(3) Uani 1 1 d .
C16A C 0.6572(4) 0.2681(8) 0.3291(3) 0.062(4) Uani 1 1 d .
H16A H 0.6557 0.2198 0.3245 0.074 Uiso 1 1 calc R
C17A C 0.6810(3) 0.3099(9) 0.3207(4) 0.064(4) Uani 1 1 d .
H17A H 0.6961 0.2896 0.3103 0.076 Uiso 1 1 calc R
C18A C 0.6830(3) 0.3790(9) 0.3272(4) 0.071(4) Uani 1 1 d .
H18A H 0.6996 0.4063 0.3218 0.085 Uiso 1 1 calc R
C19A C 0.6607(3) 0.4098(7) 0.3417(3) 0.052(3) Uani 1 1 d .
H19A H 0.6617 0.4586 0.3446 0.062 Uiso 1 1 calc R
C20A C 0.6374(3) 0.3727(6) 0.3520(3) 0.044(3) Uani 1 1 d .
C21A C 0.6191(3) 0.4973(6) 0.3861(3) 0.047(3) Uani 1 1 d .
C22A C 0.6527(3) 0.5177(7) 0.3992(3) 0.061(3) Uani 1 1 d .
H22A H 0.6701 0.4880 0.3968 0.073 Uiso 1 1 calc R
C23A C 0.6622(4) 0.5821(8) 0.4161(3) 0.067(4) Uani 1 1 d .
H23A H 0.6858 0.5946 0.4251 0.081 Uiso 1 1 calc R
C24A C 0.6384(4) 0.6258(7) 0.4196(3) 0.070(4) Uani 1 1 d .
H24A H 0.6449 0.6702 0.4297 0.084 Uiso 1 1 calc R
C25A C 0.6036(4) 0.6052(6) 0.4081(3) 0.059(3) Uani 1 1 d .
H25A H 0.5867 0.6348 0.4115 0.071 Uiso 1 1 calc R
C26A C 0.5938(4) 0.5424(7) 0.3918(3) 0.050(4) Uani 1 1 d .
C27A C 0.5591(3) 0.5175(5) 0.3814(3) 0.045(2) Uani 1 1 d .
H27A H 0.5406 0.5460 0.3821 0.055 Uiso 1 1 calc R
C28A C 0.5202(3) 0.4263(6) 0.3611(3) 0.041(2) Uani 1 1 d .
C29A C 0.4991(3) 0.4368(7) 0.3812(3) 0.047(3) Uani 1 1 d .
H29A H 0.5060 0.4675 0.4005 0.057 Uiso 1 1 calc R
C30A C 0.4682(3) 0.4021(7) 0.3727(3) 0.059(3) Uani 1 1 d .
H30A H 0.4538 0.4098 0.3861 0.071 Uiso 1 1 calc R
C31A C 0.4578(3) 0.3567(6) 0.3455(3) 0.053(3) Uani 1 1 d .
H31A H 0.4372 0.3307 0.3411 0.064 Uiso 1 1 calc R
C32A C 0.4776(3) 0.3489(6) 0.3244(3) 0.046(2) Uani 1 1 d .
H32A H 0.4696 0.3200 0.3045 0.055 Uiso 1 1 calc R
C33A C 0.5090(3) 0.3830(5) 0.3321(3) 0.039(2) Uani 1 1 d .
C34A C 0.5311(4) 0.3250(7) 0.2947(3) 0.040(3) Uani 1 1 d .
H34A H 0.5160 0.2881 0.2951 0.048 Uiso 1 1 calc R
C35A C 0.5542(4) 0.3166(7) 0.2752(3) 0.039(3) Uani 1 1 d .
C36A C 0.5583(4) 0.2488(7) 0.2639(3) 0.055(4) Uani 1 1 d .
H36A H 0.5451 0.2115 0.2678 0.065 Uiso 1 1 calc R
C37A C 0.5816(4) 0.2378(9) 0.2472(3) 0.066(4) Uani 1 1 d .
H37A H 0.5839 0.1926 0.2391 0.080 Uiso 1 1 calc R
C38A C 0.6014(4) 0.2893(9) 0.2421(3) 0.065(4) Uani 1 1 d .
H38A H 0.6180 0.2801 0.2313 0.077 Uiso 1 1 calc R
C39A C 0.5975(4) 0.3558(9) 0.2527(3) 0.053(3) Uani 1 1 d .
H39A H 0.6102 0.3923 0.2474 0.064 Uiso 1 1 calc R
C40A C 0.5754(4) 0.3713(8) 0.2710(3) 0.044(3) Uani 1 1 d .
Hg1B Hg 0.662782(12) 0.86663(2) 0.443162(11) 0.04662(11) Uani 1 1 d .
Pd1B Pd 0.61416(2) 0.89981(4) 0.36691(2) 0.03588(17) Uani 1 1 d .
Cl1B Cl 0.69722(9) 0.78679(19) 0.42837(9) 0.0703(9) Uani 1 1 d .
N1B N 0.5935(2) 0.8349(5) 0.4277(2) 0.044(2) Uani 1 1 d .
C1B C 0.6420(3) 0.9388(5) 0.4675(2) 0.042(2) Uani 1 1 d .
Hg2B Hg 0.584718(15) 0.96839(3) 0.291772(15) 0.05084(14) Uani 1 1 d .
Cl2B Cl 0.58891(11) 1.08412(18) 0.30675(10) 0.0675(9) Uani 1 1 d .
N2B N 0.5929(3) 0.7950(7) 0.3621(3) 0.041(3) Uani 1 1 d .
C2B C 0.6618(3) 0.9911(6) 0.4868(3) 0.053(3) Uani 1 1 d .
H2BA H 0.6851 0.9961 0.4880 0.064 Uiso 1 1 calc R
C3B C 0.6477(4) 1.0369(6) 0.5045(3) 0.066(3) Uani 1 1 d .
H3BA H 0.6612 1.0746 0.5168 0.080 Uiso 1 1 calc R
N3B N 0.5399(2) 0.9007(6) 0.3140(3) 0.047(3) Uani 1 1 d .
N4B N 0.5749(2) 0.9642(4) 0.3756(2) 0.0385(19) Uani 1 1 d .
C4B C 0.6144(5) 1.0282(9) 0.5045(4) 0.060(4) Uani 1 1 d .
H4BA H 0.6056 1.0577 0.5180 0.072 Uiso 1 1 calc R
C5B C 0.5944(3) 0.9773(6) 0.4850(3) 0.055(3) Uani 1 1 d .
H5BA H 0.5710 0.9730 0.4837 0.066 Uiso 1 1 calc R
C6B C 0.6079(4) 0.9315(7) 0.4670(3) 0.046(3) Uani 1 1 d .
C7B C 0.5849(3) 0.8772(5) 0.4462(2) 0.042(2) Uani 1 1 d .
H7BA H 0.5622 0.8743 0.4470 0.050 Uiso 1 1 calc R
C8B C 0.5679(3) 0.7868(7) 0.4079(4) 0.045(3) Uani 1 1 d .
C9B C 0.5446(3) 0.7568(7) 0.4216(4) 0.055(3) Uani 1 1 d .
H9BA H 0.5451 0.7689 0.4442 0.066 Uiso 1 1 calc R
C10B C 0.5206(4) 0.7089(8) 0.4017(4) 0.068(5) Uani 1 1 d .
H10B H 0.5050 0.6876 0.4111 0.082 Uiso 1 1 calc R
C11B C 0.5192(3) 0.6926(7) 0.3688(4) 0.066(4) Uani 1 1 d .
H11B H 0.5018 0.6623 0.3550 0.079 Uiso 1 1 calc R
C12B C 0.5431(4) 0.7199(7) 0.3554(4) 0.053(4) Uani 1 1 d .
H12B H 0.5428 0.7068 0.3329 0.063 Uiso 1 1 calc R
C13B C 0.5681(4) 0.7674(8) 0.3755(4) 0.041(3) Uani 1 1 d .
C14B C 0.6092(4) 0.7556(7) 0.3483(3) 0.042(3) Uani 1 1 d .
H14B H 0.6038 0.7077 0.3455 0.050 Uiso 1 1 calc R
C15B C 0.6358(4) 0.7829(7) 0.3370(3) 0.043(3) Uani 1 1 d .
C16B C 0.6508(4) 0.7415(7) 0.3183(3) 0.053(3) Uani 1 1 d .
H16C H 0.6438 0.6947 0.3134 0.064 Uiso 1 1 calc R
C17B C 0.6758(3) 0.7693(7) 0.3070(3) 0.063(3) Uani 1 1 d .
H17B H 0.6862 0.7422 0.2938 0.075 Uiso 1 1 calc R
C18B C 0.6854(4) 0.8368(7) 0.3150(3) 0.055(3) Uani 1 1 d .
H18B H 0.7031 0.8559 0.3078 0.066 Uiso 1 1 calc R
C19B C 0.6699(3) 0.8790(7) 0.3337(3) 0.052(3) Uani 1 1 d .
H19B H 0.6765 0.9262 0.3379 0.062 Uiso 1 1 calc R
C20B C 0.6458(3) 0.8526(6) 0.3456(3) 0.044(3) Uani 1 1 d .
C21B C 0.5777(4) 0.8745(9) 0.2673(3) 0.047(3) Uani 1 1 d .
C22B C 0.5947(4) 0.8541(9) 0.2448(4) 0.057(4) Uani 1 1 d .
H22B H 0.6101 0.8852 0.2396 0.068 Uiso 1 1 calc R
C23B C 0.5894(4) 0.7894(9) 0.2301(4) 0.074(5) Uani 1 1 d .
H23B H 0.6016 0.7759 0.2153 0.089 Uiso 1 1 calc R
C24B C 0.5672(4) 0.7450(9) 0.2364(4) 0.078(5) Uani 1 1 d .
H24B H 0.5645 0.7000 0.2264 0.094 Uiso 1 1 calc R
C25B C 0.5486(4) 0.7633(8) 0.2568(4) 0.066(4) Uani 1 1 d .
H25B H 0.5325 0.7315 0.2602 0.080 Uiso 1 1 calc R
C26B C 0.5529(4) 0.8286(7) 0.2727(3) 0.045(3) Uani 1 1 d .
C27B C 0.5342(4) 0.8438(6) 0.2960(3) 0.043(3) Uani 1 1 d .
H27B H 0.5176 0.8118 0.2982 0.051 Uiso 1 1 calc R
C28B C 0.5222(3) 0.9111(6) 0.3377(3) 0.043(2) Uani 1 1 d .
C29B C 0.4882(3) 0.8912(7) 0.3311(3) 0.057(3) Uani 1 1 d .
H29B H 0.4761 0.8666 0.3105 0.068 Uiso 1 1 calc R
C30B C 0.4722(3) 0.9074(7) 0.3545(4) 0.064(3) Uani 1 1 d .
H30B H 0.4491 0.8928 0.3500 0.077 Uiso 1 1 calc R
C31B C 0.4888(4) 0.9442(8) 0.3843(4) 0.057(4) Uani 1 1 d .
H31B H 0.4770 0.9551 0.3999 0.069 Uiso 1 1 calc R
C32B C 0.5233(3) 0.9659(6) 0.3917(3) 0.055(3) Uani 1 1 d .
H32B H 0.5350 0.9920 0.4119 0.066 Uiso 1 1 calc R
C33B C 0.5396(3) 0.9474(7) 0.3681(3) 0.045(3) Uani 1 1 d .
C34B C 0.5865(3) 1.0250(6) 0.3864(3) 0.042(3) Uani 1 1 d .
H34B H 0.5718 1.0600 0.3897 0.051 Uiso 1 1 calc R
C35B C 0.6224(3) 1.0376(6) 0.3933(3) 0.045(2) Uani 1 1 d .
C36B C 0.6381(4) 1.0992(6) 0.4098(3) 0.057(3) Uani 1 1 d .
H36B H 0.6246 1.1347 0.4148 0.069 Uiso 1 1 calc R
C37B C 0.6735(4) 1.1074(7) 0.4187(4) 0.062(3) Uani 1 1 d .
H37B H 0.6843 1.1485 0.4300 0.074 Uiso 1 1 calc R
C38B C 0.6931(3) 1.0556(6) 0.4111(3) 0.058(3) Uani 1 1 d .
H38B H 0.7173 1.0613 0.4174 0.070 Uiso 1 1 calc R
C39B C 0.6776(3) 0.9956(6) 0.3945(3) 0.050(3) Uani 1 1 d .
H39B H 0.6917 0.9604 0.3902 0.060 Uiso 1 1 calc R
C40B C 0.6415(3) 0.9851(5) 0.3837(3) 0.043(2) Uani 1 1 d .
Hg1C Hg 0.413441(12) 0.61585(2) 0.443144(11) 0.04659(11) Uani 1 1 d .
Pd1C Pd 0.36462(2) 0.64919(4) 0.367072(19) 0.03537(16) Uani 1 1 d .
Cl1C Cl 0.44789(9) 0.53539(18) 0.42884(9) 0.0680(8) Uani 1 1 d .
N1C N 0.3250(2) 0.7123(4) 0.3754(2) 0.0383(19) Uani 1 1 d .
C1C C 0.3917(3) 0.7355(5) 0.3838(3) 0.041(2) Uani 1 1 d .
Hg2C Hg 0.333608(15) 0.71646(3) 0.290857(15) 0.04910(14) Uani 1 1 d .
Cl2C Cl 0.33502(13) 0.8335(2) 0.30320(11) 0.0760(11) Uani 1 1 d .
N2C N 0.2904(2) 0.6469(5) 0.3144(3) 0.045(2) Uani 1 1 d .
C2C C 0.4265(3) 0.7472(6) 0.3930(3) 0.051(3) Uani 1 1 d .
H2CA H 0.4406 0.7132 0.3877 0.061 Uiso 1 1 calc R
C3C C 0.4417(3) 0.8079(6) 0.4100(3) 0.061(3) Uani 1 1 d .
H3CA H 0.4660 0.8136 0.4169 0.074 Uiso 1 1 calc R
N3C N 0.3443(3) 0.5445(6) 0.3638(3) 0.037(2) Uani 1 1 d .
N4C N 0.3443(2) 0.5842(5) 0.4284(2) 0.039(2) Uani 1 1 d .
C4C C 0.4218(4) 0.8599(7) 0.4171(3) 0.063(3) Uani 1 1 d .
H4CA H 0.4323 0.9015 0.4281 0.075 Uiso 1 1 calc R
C5C C 0.3870(4) 0.8510(6) 0.4081(3) 0.053(3) Uani 1 1 d .
H5CA H 0.3732 0.8867 0.4124 0.064 Uiso 1 1 calc R
C6C C 0.3719(3) 0.7889(6) 0.3927(3) 0.043(2) Uani 1 1 d .
C7C C 0.3365(4) 0.7741(6) 0.3861(3) 0.048(3) Uani 1 1 d .
H7CA H 0.3214 0.8085 0.3894 0.057 Uiso 1 1 calc R
C8C C 0.2900(3) 0.6964(7) 0.3681(3) 0.041(3) Uani 1 1 d .
C9C C 0.2731(3) 0.7124(6) 0.3912(3) 0.050(3) Uani 1 1 d .
H9CA H 0.2844 0.7389 0.4114 0.060 Uiso 1 1 calc R
C10C C 0.2392(4) 0.6890(8) 0.3844(4) 0.058(4) Uani 1 1 d .
H10C H 0.2278 0.6997 0.4004 0.070 Uiso 1 1 calc R
C11C C 0.2225(3) 0.6520(7) 0.3559(4) 0.062(3) Uani 1 1 d .
H11C H 0.1999 0.6355 0.3523 0.075 Uiso 1 1 calc R
C12C C 0.2386(3) 0.6375(7) 0.3313(3) 0.056(3) Uani 1 1 d .
H12C H 0.2264 0.6135 0.3105 0.068 Uiso 1 1 calc R
C13C C 0.2725(3) 0.6584(6) 0.3377(3) 0.044(3) Uani 1 1 d .
C14C C 0.2857(3) 0.5904(7) 0.2964(3) 0.044(3) Uani 1 1 d .
H14C H 0.2681 0.5593 0.2973 0.052 Uiso 1 1 calc R
C15C C 0.3062(4) 0.5731(8) 0.2751(3) 0.043(3) Uani 1 1 d .
C16C C 0.3043(4) 0.5047(7) 0.2628(3) 0.048(3) Uani 1 1 d .
H16D H 0.2884 0.4729 0.2667 0.058 Uiso 1 1 calc R
C17C C 0.3257(4) 0.4842(9) 0.2452(4) 0.064(4) Uani 1 1 d .
H17C H 0.3247 0.4378 0.2373 0.077 Uiso 1 1 calc R
C18C C 0.3482(4) 0.5292(8) 0.2387(4) 0.059(4) Uani 1 1 d .
H18C H 0.3625 0.5145 0.2262 0.070 Uiso 1 1 calc R
C19C C 0.3501(3) 0.5963(7) 0.2506(3) 0.045(3) Uani 1 1 d .
H19C H 0.3656 0.6276 0.2458 0.053 Uiso 1 1 calc R
C20C C 0.3297(4) 0.6202(8) 0.2698(3) 0.045(3) Uani 1 1 d .
C21C C 0.3965(3) 0.6011(6) 0.3468(3) 0.040(2) Uani 1 1 d .
C22C C 0.4212(3) 0.6295(6) 0.3342(3) 0.045(3) Uani 1 1 d .
H22C H 0.4270 0.6771 0.3376 0.054 Uiso 1 1 calc R
C23C C 0.4376(3) 0.5865(7) 0.3163(3) 0.053(3) Uani 1 1 d .
H23C H 0.4550 0.6055 0.3085 0.063 Uiso 1 1 calc R
C24C C 0.4289(3) 0.5187(6) 0.3101(3) 0.053(3) Uani 1 1 d .
H24C H 0.4403 0.4905 0.2984 0.063 Uiso 1 1 calc R
C25C C 0.4033(3) 0.4906(6) 0.3209(3) 0.050(3) Uani 1 1 d .
H25C H 0.3966 0.4437 0.3158 0.060 Uiso 1 1 calc R
C26C C 0.3876(3) 0.5309(6) 0.3389(3) 0.041(3) Uani 1 1 d .
C27C C 0.3609(4) 0.5029(8) 0.3508(3) 0.041(3) Uani 1 1 d .
H27C H 0.3559 0.4548 0.3491 0.049 Uiso 1 1 calc R
C28C C 0.3194(3) 0.5160(7) 0.3766(4) 0.040(3) Uani 1 1 d .
C29C C 0.2953(4) 0.4675(7) 0.3569(4) 0.050(3) Uani 1 1 d .
H29C H 0.2953 0.4539 0.3347 0.060 Uiso 1 1 calc R
C30C C 0.2715(3) 0.4397(7) 0.3701(4) 0.058(3) Uani 1 1 d .
H30C H 0.2548 0.4080 0.3564 0.069 Uiso 1 1 calc R
C31C C 0.2716(4) 0.4572(7) 0.4027(4) 0.064(4) Uani 1 1 d .
H31C H 0.2557 0.4365 0.4118 0.076 Uiso 1 1 calc R
C32C C 0.2952(3) 0.5056(7) 0.4219(4) 0.055(3) Uani 1 1 d .
H32D H 0.2955 0.5179 0.4444 0.066 Uiso 1 1 calc R
C33C C 0.3187(3) 0.5364(7) 0.4085(3) 0.040(3) Uani 1 1 d .
C34C C 0.3353(3) 0.6273(5) 0.4461(2) 0.041(2) Uani 1 1 d .
H34C H 0.3125 0.6253 0.4465 0.049 Uiso 1 1 calc R
C35C C 0.3584(4) 0.6806(7) 0.4664(3) 0.042(3) Uani 1 1 d .
C36C C 0.3459(3) 0.7286(6) 0.4856(3) 0.056(3) Uani 1 1 d .
H36C H 0.3228 0.7246 0.4851 0.067 Uiso 1 1 calc R
C37C C 0.3660(5) 0.7799(8) 0.5045(4) 0.064(5) Uani 1 1 d .
H37C H 0.3569 0.8103 0.5175 0.077 Uiso 1 1 calc R
C38C C 0.3985(4) 0.7883(6) 0.5051(3) 0.065(3) Uani 1 1 d .
H38C H 0.4122 0.8253 0.5179 0.078 Uiso 1 1 calc R
C39C C 0.4124(3) 0.7419(6) 0.4868(3) 0.054(3) Uani 1 1 d .
H39C H 0.4355 0.7473 0.4876 0.065 Uiso 1 1 calc R
C40C C 0.3925(3) 0.6886(6) 0.4676(3) 0.047(2) Uani 1 1 d .
Hg1D Hg 0.606800(15) 0.87829(3) 0.555996(12) 0.05503(12) Uani 1 1 d .
Pd1D Pd 0.65009(2) 0.84680(4) 0.63291(2) 0.04034(18) Uani 1 1 d .
Cl1D Cl 0.56843(10) 0.9513(2) 0.56871(9) 0.0766(9) Uani 1 1 d .
N1D N 0.6729(3) 0.9236(5) 0.5768(2) 0.045(2) Uani 1 1 d .
C1D C 0.6345(6) 0.8134(8) 0.5343(4) 0.061(5) Uani 1 1 d .
Hg2D Hg 0.67999(2) 0.78358(3) 0.709936(16) 0.0747(2) Uani 1 1 d .
Cl2D Cl 0.6820(3) 0.6686(2) 0.69623(13) 0.162(4) Uani 1 1 d .
N2D N 0.6621(3) 0.9577(6) 0.6374(3) 0.038(3) Uani 1 1 d .
C2D C 0.6173(5) 0.7564(6) 0.5139(3) 0.072(4) Uani 1 1 d .
H2DA H 0.5939 0.7470 0.5110 0.087 Uiso 1 1 calc R
N3D N 0.7212(2) 0.8684(5) 0.6889(2) 0.043(2) Uani 1 1 d .
C3D C 0.6346(7) 0.7148(9) 0.4981(4) 0.082(7) Uani 1 1 d .
H3DA H 0.6231 0.6775 0.4837 0.099 Uiso 1 1 calc R
N4D N 0.6952(3) 0.7954(5) 0.6282(2) 0.039(2) Uani 1 1 d .
C4D C 0.6691(5) 0.7281(7) 0.5037(3) 0.084(5) Uani 1 1 d .
H4DA H 0.6812 0.6981 0.4935 0.101 Uiso 1 1 calc R
C5D C 0.6873(4) 0.7850(7) 0.5241(3) 0.076(4) Uani 1 1 d .
H5DA H 0.7108 0.7939 0.5274 0.091 Uiso 1 1 calc R
C6D C 0.6683(4) 0.8266(6) 0.5390(3) 0.059(3) Uani 1 1 d .
C7D C 0.6859(4) 0.8853(6) 0.5599(3) 0.054(3) Uani 1 1 d .
H7DA H 0.7088 0.8951 0.5608 0.065 Uiso 1 1 calc R
C8D C 0.6923(3) 0.9776(7) 0.5968(3) 0.048(3) Uani 1 1 d .
C9D C 0.7165(4) 1.0178(8) 0.5873(4) 0.061(4) Uani 1 1 d .
H9DA H 0.7206 1.0074 0.5664 0.073 Uiso 1 1 calc R
C10D C 0.7341(4) 1.0720(7) 0.6079(4) 0.065(4) Uani 1 1 d .
H10D H 0.7508 1.0973 0.6016 0.078 Uiso 1 1 calc R
C11D C 0.7275(3) 1.0887(7) 0.6368(4) 0.058(3) Uani 1 1 d .
H11D H 0.7393 1.1268 0.6503 0.070 Uiso 1 1 calc R
C12D C 0.7039(4) 1.0518(7) 0.6476(4) 0.049(3) Uani 1 1 d .
H12D H 0.6999 1.0640 0.6684 0.059 Uiso 1 1 calc R
C13D C 0.6864(4) 0.9967(7) 0.6272(4) 0.042(3) Uani 1 1 d .
C14D C 0.6419(4) 0.9912(9) 0.6495(4) 0.049(4) Uani 1 1 d .
H14D H 0.6434 1.0400 0.6524 0.059 Uiso 1 1 calc R
C15D C 0.6165(4) 0.9509(8) 0.6589(4) 0.052(4) Uani 1 1 d .
C16D C 0.5959(4) 0.9822(8) 0.6763(4) 0.067(4) Uani 1 1 d .
H16E H 0.5985 1.0301 0.6818 0.080 Uiso 1 1 calc R
C17D C 0.5722(5) 0.9435(11) 0.6853(4) 0.086(6) Uani 1 1 d .
H17D H 0.5582 0.9640 0.6968 0.103 Uiso 1 1 calc R
C18D C 0.5694(4) 0.8721(10) 0.6769(4) 0.077(5) Uani 1 1 d .
H18D H 0.5529 0.8450 0.6825 0.092 Uiso 1 1 calc R
C19D C 0.5899(4) 0.8407(8) 0.6607(3) 0.064(3) Uani 1 1 d .
H19D H 0.5879 0.7924 0.6563 0.077 Uiso 1 1 calc R
C20D C 0.6133(3) 0.8796(7) 0.6510(3) 0.049(3) Uani 1 1 d .
C21D C 0.6799(4) 0.8767(9) 0.7328(4) 0.050(3) Uani 1 1 d .
C22D C 0.6593(4) 0.8900(9) 0.7541(3) 0.061(4) Uani 1 1 d .
H22D H 0.6457 0.8539 0.7585 0.074 Uiso 1 1 calc R
C23D C 0.6590(4) 0.9539(10) 0.7680(4) 0.078(5) Uani 1 1 d .
H23D H 0.6450 0.9619 0.7818 0.094 Uiso 1 1 calc R
C24D C 0.6781(5) 1.0058(11) 0.7626(4) 0.083(5) Uani 1 1 d .
H24D H 0.6777 1.0497 0.7728 0.099 Uiso 1 1 calc R
C25D C 0.6986(4) 0.9959(8) 0.7422(4) 0.054(4) Uani 1 1 d .
H25D H 0.7116 1.0331 0.7378 0.065 Uiso 1 1 calc R
C26D C 0.6997(4) 0.9305(8) 0.7283(4) 0.046(3) Uani 1 1 d .
C27D C 0.7208(4) 0.9247(7) 0.7063(3) 0.041(3) Uani 1 1 d .
H27D H 0.7347 0.9628 0.7047 0.050 Uiso 1 1 calc R
C28D C 0.7412(3) 0.8638(6) 0.6674(3) 0.045(3) Uani 1 1 d .
C29D C 0.7729(3) 0.8977(6) 0.6745(3) 0.048(3) Uani 1 1 d .
H29D H 0.7810 0.9280 0.6938 0.058 Uiso 1 1 calc R
C30D C 0.7926(3) 0.8873(6) 0.6532(3) 0.056(3) Uani 1 1 d .
H30D H 0.8139 0.9110 0.6577 0.067 Uiso 1 1 calc R
C31D C 0.7808(3) 0.8421(7) 0.6255(3) 0.057(3) Uani 1 1 d .
H31D H 0.7948 0.8330 0.6118 0.069 Uiso 1 1 calc R
C32D C 0.7503(4) 0.8110(7) 0.6175(3) 0.053(4) Uani 1 1 d .
H32E H 0.7428 0.7807 0.5981 0.064 Uiso 1 1 calc R
C33D C 0.7289(3) 0.8228(6) 0.6377(3) 0.044(2) Uani 1 1 d .
C34D C 0.6886(3) 0.7329(5) 0.6174(3) 0.049(3) Uani 1 1 d .
H34D H 0.7062 0.7027 0.6159 0.059 Uiso 1 1 calc R
C35D C 0.6528(5) 0.7102(7) 0.6075(3) 0.053(4) Uani 1 1 d .
C36D C 0.6438(4) 0.6469(6) 0.5911(3) 0.068(4) Uani 1 1 d .
H36D H 0.6607 0.6175 0.5876 0.081 Uiso 1 1 calc R
C37D C 0.6095(5) 0.6278(8) 0.5800(4) 0.078(5) Uani 1 1 d .
H37D H 0.6027 0.5836 0.5697 0.094 Uiso 1 1 calc R
C38D C 0.5853(4) 0.6728(8) 0.5837(4) 0.076(5) Uani 1 1 d .
H38D H 0.5615 0.6608 0.5742 0.091 Uiso 1 1 calc R
C39D C 0.5947(4) 0.7357(8) 0.6011(4) 0.077(4) Uani 1 1 d .
H39D H 0.5776 0.7652 0.6042 0.092 Uiso 1 1 calc R
C40D C 0.6296(4) 0.7553(6) 0.6140(3) 0.053(3) Uani 1 1 d .
O1S O 0.2665(4) 0.6341(11) 0.4760(4) 0.182(9) Uani 1 1 d .
O2S O 0.5168(4) 0.8856(13) 0.4757(4) 0.203(10) Uani 1 1 d .
C2S C 0.5069(4) 0.8639(14) 0.4994(5) 0.112(7) Uani 1 1 d .
C1S C 0.2566(5) 0.6151(14) 0.4985(5) 0.111(7) Uani 1 1 d .
C11S C 0.2321(5) 0.6622(12) 0.5099(5) 0.133(8) Uani 1 1 d .
H11E H 0.2142 0.6808 0.4894 0.199 Uiso 1 1 calc R
H11F H 0.2453 0.7005 0.5239 0.199 Uiso 1 1 calc R
H11G H 0.2213 0.6352 0.5237 0.199 Uiso 1 1 calc R
C21S C 0.4818(6) 0.9116(12) 0.5103(6) 0.150(10) Uani 1 1 d .
H21A H 0.4843 0.9595 0.5036 0.226 Uiso 1 1 calc R
H21B H 0.4874 0.9092 0.5355 0.226 Uiso 1 1 calc R
H21C H 0.4581 0.8962 0.4987 0.226 Uiso 1 1 calc R
C12S C 0.2671(6) 0.5450(15) 0.5175(7) 0.173(11) Uani 1 1 d .
H12E H 0.2894 0.5303 0.5163 0.259 Uiso 1 1 calc R
H12F H 0.2496 0.5100 0.5064 0.259 Uiso 1 1 calc R
H12G H 0.2689 0.5502 0.5418 0.259 Uiso 1 1 calc R
C22S C 0.5143(8) 0.793(2) 0.5171(10) 0.27(2) Uani 1 1 d .
H22E H 0.5342 0.7719 0.5130 0.409 Uiso 1 1 calc R
H22F H 0.4942 0.7629 0.5074 0.409 Uiso 1 1 calc R
H22G H 0.5193 0.7984 0.5420 0.409 Uiso 1 1 calc R

loop_
_atom_site_aniso_label
_atom_site_aniso_U_11
_atom_site_aniso_U_22
_atom_site_aniso_U_33
_atom_site_aniso_U_23
_atom_site_aniso_U_13
_atom_site_aniso_U_12
Pd1A 0.0449(4) 0.0294(4) 0.0381(4) -0.0002(3) 0.0130(3) -0.0024(3)
Hg1A 0.0682(3) 0.0431(3) 0.0427(2) 0.0002(2) 0.0095(2) -0.0022(2)
Cl1A 0.074(2) 0.075(2) 0.0579(17) -0.0001(16) 0.0057(15) 0.0200(18)
C1A 0.087(12) 0.045(8) 0.035(6) 0.004(6) 0.012(7) 0.005(8)
N1A 0.053(5) 0.036(5) 0.038(5) 0.001(4) 0.014(4) 0.001(5)
Hg2A 0.1043(5) 0.0371(3) 0.0489(3) -0.0054(2) 0.0320(3) -0.0148(3)
Cl2A 0.295(9) 0.035(2) 0.068(2) -0.0017(17) 0.055(4) -0.007(3)
N2A 0.044(5) 0.036(6) 0.035(5) -0.003(5) 0.001(4) 0.000(5)
C2A 0.119(12) 0.049(8) 0.036(6) -0.003(6) 0.016(7) -0.005(8)
N3A 0.050(6) 0.028(5) 0.047(5) 0.003(4) 0.017(5) 0.011(5)
C3A 0.14(2) 0.063(12) 0.047(9) -0.010(8) 0.037(11) -0.005(12)
N4A 0.046(5) 0.037(6) 0.034(4) 0.002(4) 0.012(4) 0.007(4)
C4A 0.175(19) 0.053(9) 0.055(8) -0.005(7) 0.053(11) 0.025(11)
C5A 0.097(10) 0.065(9) 0.052(7) -0.006(6) 0.011(7) 0.042(8)
C6A 0.094(9) 0.046(7) 0.032(5) 0.005(5) 0.024(6) 0.014(6)
C7A 0.070(7) 0.049(7) 0.042(6) 0.007(5) 0.023(5) 0.009(6)
C8A 0.058(8) 0.033(7) 0.050(7) 0.013(5) 0.018(6) 0.011(6)
C9A 0.068(10) 0.054(9) 0.052(8) 0.011(7) 0.030(7) 0.011(7)
C10A 0.051(7) 0.049(9) 0.086(10) 0.008(7) 0.024(7) -0.009(6)
C11A 0.049(6) 0.034(7) 0.060(7) -0.001(6) 0.008(5) -0.010(5)
C12A 0.043(6) 0.044(8) 0.049(6) -0.007(6) 0.008(5) 0.001(5)
C13A 0.042(6) 0.030(7) 0.044(6) 0.008(5) 0.013(5) 0.001(5)
C14A 0.046(7) 0.029(7) 0.045(7) 0.003(5) 0.007(5) 0.015(6)
C15A 0.037(5) 0.042(8) 0.048(7) 0.011(6) 0.007(5) 0.006(5)
C16A 0.065(8) 0.064(9) 0.061(8) 0.005(7) 0.026(6) 0.023(7)
C17A 0.049(6) 0.086(12) 0.059(8) 0.001(8) 0.024(6) 0.024(7)
C18A 0.044(6) 0.101(12) 0.071(9) 0.025(9) 0.023(6) 0.014(7)
C19A 0.048(6) 0.061(8) 0.048(6) 0.016(6) 0.017(5) 0.009(5)
C20A 0.042(5) 0.050(7) 0.036(5) 0.010(5) 0.009(4) 0.009(5)
C21A 0.059(6) 0.044(7) 0.030(5) -0.001(5) 0.007(4) -0.022(6)
C22A 0.068(8) 0.061(8) 0.052(7) -0.002(6) 0.020(6) -0.014(7)
C23A 0.078(9) 0.066(10) 0.052(7) -0.007(7) 0.014(7) -0.040(8)
C24A 0.115(12) 0.042(8) 0.052(8) -0.007(6) 0.027(8) -0.025(8)
C25A 0.090(9) 0.033(6) 0.047(6) 0.001(5) 0.013(6) -0.010(6)
C26A 0.081(9) 0.026(6) 0.042(6) 0.005(5) 0.017(6) -0.003(6)
C27A 0.056(6) 0.036(6) 0.043(5) 0.000(5) 0.017(5) -0.004(5)
C28A 0.044(5) 0.037(6) 0.041(6) 0.006(5) 0.012(5) 0.004(5)
C29A 0.053(8) 0.042(7) 0.048(6) 0.005(5) 0.018(6) 0.014(6)
C30A 0.055(7) 0.063(8) 0.068(8) 0.013(7) 0.033(6) 0.006(6)
C31A 0.048(5) 0.044(6) 0.071(8) 0.016(6) 0.026(5) 0.008(5)
C32A 0.046(5) 0.040(6) 0.046(6) 0.005(5) 0.007(4) 0.003(5)
C33A 0.044(6) 0.030(6) 0.044(6) 0.004(4) 0.014(5) 0.011(5)
C34A 0.043(6) 0.033(7) 0.040(6) 0.003(5) 0.009(4) 0.000(5)
C35A 0.059(7) 0.032(7) 0.026(5) -0.002(5) 0.013(5) 0.009(5)
C36A 0.077(9) 0.037(7) 0.051(7) -0.007(6) 0.025(7) 0.008(6)
C37A 0.074(9) 0.070(10) 0.046(7) -0.010(7) 0.008(6) 0.025(8)
C38A 0.068(9) 0.081(10) 0.052(8) 0.002(7) 0.031(7) 0.020(8)
C39A 0.067(7) 0.056(8) 0.040(6) -0.006(6) 0.022(6) -0.002(6)
C40A 0.051(6) 0.037(7) 0.043(6) -0.005(5) 0.012(5) -0.001(5)
Hg1B 0.0494(2) 0.0446(3) 0.0454(2) -0.00041(19) 0.01561(18) -0.00023(19)
Pd1B 0.0407(4) 0.0266(4) 0.0405(4) -0.0018(3) 0.0140(3) 0.0015(3)
Cl1B 0.0689(19) 0.077(2) 0.0674(19) -0.0030(17) 0.0260(16) 0.0215(17)
N1B 0.044(5) 0.038(5) 0.047(5) 0.005(4) 0.013(4) -0.004(4)
C1B 0.056(6) 0.035(6) 0.038(5) 0.000(4) 0.019(4) 0.002(5)
Hg2B 0.0666(3) 0.0400(3) 0.0528(3) -0.0025(2) 0.0292(2) 0.0028(2)
Cl2B 0.111(3) 0.0377(17) 0.0649(19) 0.0028(14) 0.0441(19) 0.0084(16)
N2B 0.045(5) 0.039(6) 0.036(5) -0.008(5) 0.008(4) -0.006(5)
C2B 0.061(6) 0.047(7) 0.043(6) 0.009(5) 0.007(5) 0.000(5)
C3B 0.090(9) 0.033(6) 0.064(8) 0.001(6) 0.012(7) -0.008(6)
N3B 0.042(5) 0.048(6) 0.047(5) -0.002(5) 0.010(4) 0.008(4)
N4B 0.040(4) 0.037(5) 0.042(4) 0.006(4) 0.018(4) 0.006(4)
C4B 0.090(11) 0.049(9) 0.047(8) -0.004(7) 0.031(8) -0.002(8)
C5B 0.078(8) 0.036(6) 0.057(7) 0.007(5) 0.031(6) 0.017(6)
C6B 0.073(9) 0.029(7) 0.034(6) 0.007(5) 0.015(6) 0.003(6)
C7B 0.053(5) 0.031(6) 0.041(5) 0.007(4) 0.017(5) 0.004(5)
C8B 0.029(5) 0.034(7) 0.069(8) 0.012(6) 0.012(5) 0.005(5)
C9B 0.047(6) 0.047(8) 0.077(9) 0.007(6) 0.030(6) 0.005(5)
C10B 0.046(8) 0.060(11) 0.097(13) 0.016(9) 0.024(8) -0.003(7)
C11B 0.042(6) 0.054(9) 0.087(10) -0.001(8) 0.002(6) -0.016(6)
C12B 0.046(6) 0.037(8) 0.062(8) -0.003(6) 0.001(6) 0.002(6)
C13B 0.040(6) 0.031(6) 0.046(6) 0.001(5) 0.008(5) 0.004(5)
C14B 0.046(7) 0.024(7) 0.047(7) -0.002(5) 0.005(6) 0.008(5)
C15B 0.052(6) 0.039(7) 0.034(5) 0.006(5) 0.010(5) 0.009(5)
C16B 0.060(7) 0.048(8) 0.050(7) -0.009(6) 0.016(6) 0.006(6)
C17B 0.067(7) 0.067(9) 0.057(7) -0.001(6) 0.026(6) 0.028(7)
C18B 0.060(7) 0.057(9) 0.054(7) 0.004(6) 0.027(6) 0.017(6)
C19B 0.056(7) 0.053(8) 0.052(6) 0.008(6) 0.027(6) 0.008(6)
C20B 0.049(6) 0.047(7) 0.038(5) -0.008(5) 0.017(5) -0.002(5)
C21B 0.049(6) 0.046(8) 0.043(6) -0.004(6) 0.010(5) 0.005(6)
C22B 0.067(8) 0.054(8) 0.048(7) -0.001(6) 0.018(6) 0.014(6)
C23B 0.061(9) 0.081(11) 0.078(10) -0.033(9) 0.020(8) 0.012(8)
C24B 0.065(9) 0.076(11) 0.084(11) -0.043(9) 0.014(8) 0.011(8)
C25B 0.055(7) 0.057(9) 0.068(9) -0.018(7) -0.004(6) 0.001(7)
C26B 0.056(7) 0.035(7) 0.037(6) -0.007(5) 0.007(5) 0.012(6)
C27B 0.046(6) 0.026(6) 0.046(6) -0.001(5) 0.003(5) 0.004(5)
C28B 0.037(5) 0.047(7) 0.045(6) 0.003(5) 0.013(4) 0.005(5)
C29B 0.042(6) 0.070(9) 0.056(7) 0.003(6) 0.013(5) 0.003(6)
C30B 0.041(6) 0.076(10) 0.079(9) 0.021(8) 0.025(6) 0.016(6)
C31B 0.053(8) 0.062(9) 0.061(8) 0.014(7) 0.025(6) 0.013(7)
C32B 0.059(6) 0.046(7) 0.070(8) 0.018(6) 0.035(6) 0.020(6)
C33B 0.042(7) 0.034(6) 0.054(7) 0.004(5) 0.011(6) 0.006(6)
C34B 0.050(7) 0.028(7) 0.048(6) 0.000(5) 0.015(5) 0.013(5)
C35B 0.056(6) 0.032(6) 0.050(6) 0.009(5) 0.024(5) 0.002(5)
C36B 0.089(9) 0.026(6) 0.066(8) -0.008(5) 0.038(7) -0.004(6)
C37B 0.070(8) 0.049(8) 0.065(8) -0.009(6) 0.022(7) -0.014(7)
C38B 0.055(6) 0.055(7) 0.063(7) 0.001(6) 0.017(5) -0.019(6)
C39B 0.053(6) 0.042(6) 0.058(7) 0.007(5) 0.022(5) 0.000(5)
C40B 0.053(6) 0.034(6) 0.043(6) -0.006(5) 0.016(5) -0.010(5)
Hg1C 0.0489(2) 0.0443(3) 0.0455(2) -0.00006(19) 0.01479(18) -0.00040(19)
Pd1C 0.0403(4) 0.0260(4) 0.0399(4) -0.0001(3) 0.0137(3) 0.0022(3)
Cl1C 0.0661(18) 0.073(2) 0.0660(18) 0.0003(16) 0.0246(15) 0.0215(16)
N1C 0.041(4) 0.036(5) 0.039(4) 0.009(4) 0.014(4) 0.015(4)
C1C 0.049(5) 0.033(6) 0.038(5) -0.002(4) 0.013(4) -0.006(4)
Hg2C 0.0699(3) 0.0332(3) 0.0489(3) -0.0001(2) 0.0264(2) 0.0043(2)
Cl2C 0.134(3) 0.0349(17) 0.070(2) 0.0019(15) 0.048(2) 0.0101(18)
N2C 0.045(5) 0.038(6) 0.052(5) 0.006(4) 0.015(4) 0.004(4)
C2C 0.052(6) 0.045(6) 0.057(6) 0.001(5) 0.021(5) -0.004(5)
C3C 0.065(7) 0.057(8) 0.062(7) -0.002(6) 0.021(6) -0.023(6)
N3C 0.041(5) 0.024(5) 0.038(5) 0.002(4) 0.004(4) 0.003(4)
N4C 0.041(4) 0.037(5) 0.042(5) 0.007(4) 0.017(4) 0.001(4)
C4C 0.074(8) 0.048(8) 0.064(8) -0.014(6) 0.020(6) -0.025(7)
C5C 0.072(8) 0.032(7) 0.055(7) -0.003(5) 0.021(6) -0.002(6)
C6C 0.053(6) 0.036(6) 0.039(5) 0.005(5) 0.013(4) -0.005(5)
C7C 0.065(8) 0.023(7) 0.059(7) 0.004(5) 0.025(6) 0.015(6)
C8C 0.049(7) 0.037(7) 0.041(6) 0.009(5) 0.021(6) 0.015(6)
C9C 0.047(6) 0.055(7) 0.054(6) 0.004(5) 0.026(5) 0.013(5)
C10C 0.057(8) 0.059(8) 0.064(8) 0.010(7) 0.029(7) 0.020(7)
C11C 0.039(5) 0.072(9) 0.073(9) 0.023(7) 0.017(6) 0.004(6)
C12C 0.045(6) 0.065(9) 0.058(7) 0.008(6) 0.016(6) 0.011(6)
C13C 0.045(6) 0.040(7) 0.044(6) 0.013(5) 0.013(5) 0.012(5)
C14C 0.036(5) 0.049(8) 0.036(6) 0.011(5) 0.000(4) 0.007(5)
C15C 0.037(6) 0.041(7) 0.040(6) 0.004(5) -0.001(5) 0.003(5)
C16C 0.060(7) 0.026(6) 0.047(6) -0.007(5) 0.003(5) 0.000(5)
C17C 0.082(9) 0.053(8) 0.046(7) -0.017(6) 0.008(6) 0.017(7)
C18C 0.063(8) 0.062(9) 0.050(7) 0.000(6) 0.018(6) 0.022(7)
C19C 0.051(6) 0.045(7) 0.037(5) -0.007(5) 0.013(5) 0.011(5)
C20C 0.064(8) 0.036(7) 0.032(5) -0.001(5) 0.013(5) 0.008(6)
C21C 0.038(5) 0.043(7) 0.040(5) -0.003(5) 0.015(4) 0.009(5)
C22C 0.050(6) 0.044(7) 0.046(6) 0.007(5) 0.022(5) 0.012(5)
C23C 0.049(6) 0.061(9) 0.052(6) -0.005(6) 0.022(5) -0.003(6)
C24C 0.062(6) 0.050(7) 0.052(6) 0.009(6) 0.028(5) 0.020(6)
C25C 0.057(6) 0.036(7) 0.055(7) 0.002(5) 0.019(5) 0.009(5)
C26C 0.046(6) 0.028(6) 0.046(6) 0.003(5) 0.011(5) 0.003(5)
C27C 0.049(7) 0.028(7) 0.045(7) 0.001(5) 0.014(6) 0.001(5)
C28C 0.036(5) 0.027(6) 0.052(7) 0.006(5) 0.010(5) 0.001(5)
C29C 0.045(6) 0.041(8) 0.059(8) 0.000(6) 0.011(6) 0.002(6)
C30C 0.040(5) 0.050(8) 0.075(9) -0.005(7) 0.010(6) -0.008(6)
C31C 0.056(9) 0.048(10) 0.095(12) 0.006(8) 0.037(8) -0.003(7)
C32C 0.046(6) 0.063(9) 0.062(8) 0.006(6) 0.025(6) 0.004(6)
C33C 0.037(6) 0.033(7) 0.047(6) 0.003(5) 0.011(5) 0.009(5)
C34C 0.051(5) 0.031(5) 0.040(5) 0.007(4) 0.015(4) 0.002(5)
C35C 0.059(7) 0.037(7) 0.037(6) 0.009(5) 0.023(5) 0.006(5)
C36C 0.081(8) 0.042(7) 0.049(6) 0.012(5) 0.027(6) 0.019(6)
C37C 0.095(13) 0.042(9) 0.041(7) -0.006(6) 0.006(8) 0.022(8)
C38C 0.093(10) 0.035(6) 0.052(7) -0.009(5) 0.004(6) 0.006(6)
C39C 0.073(7) 0.040(6) 0.043(6) 0.008(5) 0.012(5) 0.002(6)
C40C 0.064(6) 0.043(6) 0.037(5) 0.002(5) 0.019(5) 0.006(5)
Hg1D 0.0733(3) 0.0410(3) 0.0441(2) -0.0008(2) 0.0114(2) -0.0038(2)
Pd1D 0.0505(5) 0.0309(4) 0.0402(4) -0.0009(3) 0.0161(4) -0.0049(3)
Cl1D 0.081(2) 0.072(2) 0.067(2) -0.0027(17) 0.0133(17) 0.0151(19)
N1D 0.065(6) 0.031(5) 0.037(5) 0.001(4) 0.012(5) -0.002(5)
C1D 0.110(14) 0.042(8) 0.034(6) -0.007(6) 0.028(7) 0.002(8)
Hg2D 0.1356(7) 0.0443(3) 0.0543(3) -0.0086(2) 0.0456(4) -0.0258(4)
Cl2D 0.376(12) 0.039(2) 0.072(3) -0.0012(19) 0.077(5) -0.016(4)
N2D 0.044(5) 0.025(5) 0.045(6) 0.003(4) 0.014(4) 0.003(4)
C2D 0.118(12) 0.042(7) 0.050(7) -0.005(6) 0.019(7) -0.003(8)
N3D 0.046(5) 0.040(6) 0.041(5) 0.004(4) 0.014(4) 0.007(4)
C3D 0.14(2) 0.038(9) 0.052(9) -0.009(7) 0.015(11) 0.008(11)
N4D 0.057(7) 0.027(5) 0.033(4) 0.000(4) 0.014(5) -0.003(5)
C4D 0.155(17) 0.052(9) 0.051(8) -0.003(6) 0.042(9) 0.013(10)
C5D 0.101(11) 0.066(9) 0.058(8) -0.003(7) 0.024(7) 0.036(8)
C6D 0.093(10) 0.044(7) 0.041(6) -0.004(5) 0.023(6) 0.000(7)
C7D 0.074(8) 0.050(7) 0.042(6) 0.007(5) 0.024(6) 0.005(6)
C8D 0.056(8) 0.038(7) 0.048(6) 0.004(5) 0.018(6) 0.009(6)
C9D 0.065(10) 0.061(10) 0.059(9) 0.015(7) 0.022(7) -0.005(7)
C10D 0.049(6) 0.054(9) 0.085(10) 0.016(8) 0.013(7) -0.009(7)
C11D 0.051(6) 0.038(7) 0.074(9) -0.003(6) 0.005(6) 0.005(6)
C12D 0.048(6) 0.039(7) 0.054(7) -0.008(6) 0.011(5) 0.003(5)
C13D 0.045(6) 0.033(7) 0.047(7) 0.007(5) 0.013(5) 0.010(5)
C14D 0.053(8) 0.049(9) 0.046(7) -0.008(6) 0.017(6) -0.007(7)
C15D 0.058(7) 0.055(9) 0.046(6) 0.009(6) 0.021(6) 0.012(7)
C16D 0.066(8) 0.068(10) 0.070(8) -0.009(7) 0.028(7) 0.019(8)
C17D 0.080(11) 0.117(17) 0.072(10) 0.021(11) 0.041(9) 0.033(12)
C18D 0.057(7) 0.108(14) 0.066(9) 0.040(9) 0.022(7) 0.018(8)
C19D 0.067(8) 0.069(9) 0.057(7) 0.009(7) 0.023(6) -0.006(7)
C20D 0.049(6) 0.066(9) 0.037(5) 0.012(6) 0.019(5) -0.001(6)
C21D 0.055(7) 0.048(8) 0.044(6) -0.004(6) 0.014(5) -0.004(6)
C22D 0.057(7) 0.081(11) 0.049(7) -0.009(7) 0.021(6) -0.001(7)
C23D 0.069(9) 0.106(14) 0.070(10) -0.004(10) 0.038(8) 0.024(9)
C24D 0.098(12) 0.087(13) 0.071(10) -0.021(9) 0.039(9) 0.017(10)
C25D 0.068(8) 0.042(8) 0.052(7) -0.015(6) 0.019(6) 0.002(6)
C26D 0.042(6) 0.049(8) 0.038(6) -0.009(6) -0.001(5) 0.003(5)
C27D 0.049(6) 0.034(7) 0.033(5) -0.004(5) 0.005(5) 0.005(5)
C28D 0.052(7) 0.042(7) 0.044(6) 0.004(5) 0.019(5) 0.004(5)
C29D 0.052(6) 0.040(6) 0.053(6) -0.001(5) 0.019(5) 0.008(5)
C30D 0.050(6) 0.051(7) 0.065(7) 0.006(6) 0.019(5) 0.000(5)
C31D 0.055(6) 0.063(8) 0.062(7) 0.000(6) 0.030(6) 0.007(6)
C32D 0.076(10) 0.044(7) 0.045(6) -0.001(5) 0.028(7) 0.022(7)
C33D 0.053(6) 0.037(6) 0.044(6) 0.005(5) 0.018(5) 0.004(5)
C34D 0.075(7) 0.030(6) 0.044(6) 0.006(5) 0.021(5) 0.011(5)
C35D 0.088(11) 0.027(6) 0.035(6) 0.006(5) 0.010(6) -0.010(6)
C36D 0.107(11) 0.039(7) 0.047(7) -0.001(5) 0.014(7) -0.014(7)
C37D 0.124(14) 0.047(9) 0.057(8) 0.004(7) 0.023(9) -0.034(10)
C38D 0.080(10) 0.082(12) 0.057(8) -0.003(8) 0.013(7) -0.051(9)
C39D 0.088(10) 0.082(11) 0.062(8) -0.011(8) 0.028(7) -0.040(9)
C40D 0.077(8) 0.033(7) 0.044(6) -0.003(5) 0.014(6) -0.021(6)
O1S 0.156(14) 0.28(2) 0.148(14) -0.074(14) 0.102(12) -0.112(15)
O2S 0.132(13) 0.38(3) 0.117(12) -0.047(16) 0.071(11) -0.065(17)
C2S 0.071(9) 0.19(2) 0.079(11) -0.039(13) 0.035(8) -0.044(12)
C1S 0.079(10) 0.18(2) 0.085(11) 0.005(13) 0.039(9) -0.007(12)
C11S 0.075(11) 0.20(2) 0.125(16) -0.029(16) 0.041(11) -0.018(14)
C21S 0.097(14) 0.18(2) 0.17(2) -0.051(19) 0.035(15) 0.012(16)
C12S 0.105(16) 0.20(3) 0.23(3) 0.05(3) 0.090(19) 0.015(19)
C22S 0.14(2) 0.28(4) 0.42(5) 0.20(4) 0.12(3) 0.08(3)

loop_
_atom_type_symbol
_atom_type_description
_atom_type_scat_dispersion_real
_atom_type_scat_dispersion_imag
_atom_type_scat_source
C C 0.0181 0.0091 'International Tables Vol C Tables 4.2.6.8 and 6.1.1.4'
H H 0.0000 0.0000 'International Tables Vol C Tables 4.2.6.8 and 6.1.1.4'
Cl Cl 0.3639 0.7018 'International Tables Vol C Tables 4.2.6.8 and 6.1.1.4'
Hg Hg -4.2923 7.6849 'International Tables Vol C Tables 4.2.6.8 and 6.1.1.4'
N N 0.0311 0.0180 'International Tables Vol C Tables 4.2.6.8 and 6.1.1.4'
O O 0.0492 0.0322 'International Tables Vol C Tables 4.2.6.8 and 6.1.1.4'
Pd Pd 0.1215 3.9337 'International Tables Vol C Tables 4.2.6.8 and 6.1.1.4'

loop_
_geom_angle_atom_site_label_1
_geom_angle_atom_site_label_2
_geom_angle_atom_site_label_3
_geom_angle
C20A Pd1A C21A 98.1(5)
C20A Pd1A N3A 163.2(4)
C21A Pd1A N3A 79.8(5)
C20A Pd1A N2A 80.4(5)
C21A Pd1A N2A 162.7(4)
N3A Pd1A N2A 106.5(5)
C20A Pd1A Hg1A 92.2(3)
C21A Pd1A Hg1A 77.6(3)
N3A Pd1A Hg1A 103.6(3)
N2A Pd1A Hg1A 85.2(3)
C20A Pd1A Hg2A 81.1(3)
C21A Pd1A Hg2A 90.0(3)
N3A Pd1A Hg2A 82.2(3)
N2A Pd1A Hg2A 106.7(3)
Hg1A Pd1A Hg2A 164.98(3)
C1A Hg1A Cl1A 167.2(4)
C1A Hg1A Pd1A 96.3(4)
Cl1A Hg1A Pd1A 96.18(8)
C2A C1A C6A 117.9(16)
C2A C1A Hg1A 123.2(14)
C6A C1A Hg1A 118.8(11)
C7A N1A C8A 121.3(11)
C40A Hg2A Cl2A 168.7(4)
C40A Hg2A Pd1A 90.4(4)
Cl2A Hg2A Pd1A 100.09(11)
C14A N2A C13A 120.2(13)
C14A N2A Pd1A 109.8(11)
C13A N2A Pd1A 129.7(10)
C3A C2A C1A 120.9(18)
C3A C2A H2AA 119.6
C1A C2A H2AA 119.6
C27A N3A C28A 118.1(10)
C27A N3A Pd1A 114.1(9)
C28A N3A Pd1A 127.7(8)
C4A C3A C2A 121.4(18)
C4A C3A H3AA 119.3
C2A C3A H3AA 119.3
C34A N4A C33A 119.8(11)
C3A C4A C5A 120.6(16)
C3A C4A H4AA 119.7
C5A C4A H4AA 119.7
C6A C5A C4A 115.6(16)
C6A C5A H5AA 122.2
C4A C5A H5AA 122.2
C5A C6A C1A 123.5(14)
C5A C6A C7A 114.5(13)
C1A C6A C7A 122.1(12)
N1A C7A C6A 122.4(12)
N1A C7A H7AA 118.8
C6A C7A H7AA 118.8
C13A C8A N1A 119.3(12)
C13A C8A C9A 118.4(13)
N1A C8A C9A 122.3(12)
C10A C9A C8A 121.4(13)
C10A C9A H9AA 119.3
C8A C9A H9AA 119.3
C9A C10A C11A 119.9(13)
C9A C10A H10A 120.0
C11A C10A H10A 120.0
C10A C11A C12A 119.8(12)
C10A C11A H11A 120.1
C12A C11A H11A 120.1
C11A C12A C13A 121.0(13)
C11A C12A H12A 119.5
C13A C12A H12A 119.5
C8A C13A C12A 119.4(13)
C8A C13A N2A 119.6(13)
C12A C13A N2A 120.9(13)
N2A C14A C15A 119.5(14)
N2A C14A H14A 120.2
C15A C14A H14A 120.2
C16A C15A C20A 123.5(13)
C16A C15A C14A 119.8(13)
C20A C15A C14A 116.7(12)
C15A C16A C17A 116.9(14)
C15A C16A H16A 121.5
C17A C16A H16A 121.5
C18A C17A C16A 121.2(12)
C18A C17A H17A 119.4
C16A C17A H17A 119.4
C17A C18A C19A 120.2(13)
C17A C18A H18A 119.9
C19A C18A H18A 119.9
C20A C19A C18A 123.0(13)
C20A C19A H19A 118.5
C18A C19A H19A 118.5
C19A C20A C15A 115.0(11)
C19A C20A Pd1A 130.7(10)
C15A C20A Pd1A 113.2(9)
C22A C21A C26A 117.4(12)
C22A C21A Pd1A 128.9(11)
C26A C21A Pd1A 112.5(9)
C21A C22A C23A 121.3(14)
C21A C22A H22A 119.4
C23A C22A H22A 119.4
C24A C23A C22A 121.2(14)
C24A C23A H23A 119.4
C22A C23A H23A 119.4
C23A C24A C25A 119.0(13)
C23A C24A H24A 120.5
C25A C24A H24A 120.5
C26A C25A C24A 120.7(15)
C26A C25A H25A 119.6
C24A C25A H25A 119.6
C25A C26A C27A 122.6(14)
C25A C26A C21A 120.1(14)
C27A C26A C21A 117.2(11)
N3A C27A C26A 116.0(11)
N3A C27A H27A 122.0
C26A C27A H27A 122.0
C33A C28A C29A 119.6(11)
C33A C28A N3A 118.2(10)
C29A C28A N3A 121.9(11)
C30A C29A C28A 119.3(12)
C30A C29A H29A 120.4
C28A C29A H29A 120.4
C31A C30A C29A 121.7(11)
C31A C30A H30A 119.2
C29A C30A H30A 119.2
C30A C31A C32A 119.4(11)
C30A C31A H31A 120.3
C32A C31A H31A 120.3
C31A C32A C33A 120.6(11)
C31A C32A H32A 119.7
C33A C32A H32A 119.7
C32A C33A C28A 119.2(10)
C32A C33A N4A 124.4(10)
C28A C33A N4A 116.3(11)
N4A C34A C35A 122.5(13)
N4A C34A H34A 118.7
C35A C34A H34A 118.7
C40A C35A C36A 120.2(14)
C40A C35A C34A 122.1(12)
C36A C35A C34A 117.2(14)
C37A C36A C35A 119.1(16)
C37A C36A H36A 120.4
C35A C36A H36A 120.4
C38A C37A C36A 121.8(15)
C38A C37A H37A 119.1
C36A C37A H37A 119.1
C37A C38A C39A 119.6(14)
C37A C38A H38A 120.2
C39A C38A H38A 120.2
C38A C39A C40A 122.4(16)
C38A C39A H39A 118.8
C40A C39A H39A 118.8
C39A C40A C35A 116.5(14)
C39A C40A Hg2A 124.0(12)
C35A C40A Hg2A 119.5(10)
C1B Hg1B Cl1B 166.1(3)
C1B Hg1B Pd1B 96.5(3)
Cl1B Hg1B Pd1B 96.64(9)
C40B Pd1B C20B 98.6(5)
C40B Pd1B N4B 80.5(4)
C20B Pd1B N4B 163.9(4)
C40B Pd1B N2B 164.4(4)
C20B Pd1B N2B 80.9(5)
N4B Pd1B N2B 104.3(4)
C40B Pd1B Hg1B 74.4(3)
C20B Pd1B Hg1B 92.9(3)
N4B Pd1B Hg1B 102.2(2)
N2B Pd1B Hg1B 90.1(3)
C40B Pd1B Hg2B 88.5(3)
C20B Pd1B Hg2B 81.9(3)
N4B Pd1B Hg2B 82.0(2)
N2B Pd1B Hg2B 106.8(3)
Hg1B Pd1B Hg2B 161.22(3)
C7B N1B C8B 117.5(10)
C2B C1B C6B 118.7(11)
C2B C1B Hg1B 120.8(9)
C6B C1B Hg1B 120.3(9)
C21B Hg2B Cl2B 167.0(4)
C21B Hg2B N3B 74.6(5)
Cl2B Hg2B N3B 112.4(2)
C21B Hg2B Pd1B 92.8(4)
Cl2B Hg2B Pd1B 100.15(10)
N3B Hg2B Pd1B 63.0(2)
C14B N2B C13B 120.6(13)
C14B N2B Pd1B 109.7(10)
C13B N2B Pd1B 129.3(10)
C1B C2B C3B 119.9(12)
C1B C2B H2BA 120.1
C3B C2B H2BA 120.1
C4B C3B C2B 120.8(13)
C4B C3B H3BA 119.6
C2B C3B H3BA 119.6
C27B N3B C28B 118.3(11)
C27B N3B Hg2B 103.4(9)
C28B N3B Hg2B 138.2(8)
C34B N4B C33B 121.0(10)
C34B N4B Pd1B 111.8(8)
C33B N4B Pd1B 127.1(8)
C5B C4B C3B 119.6(15)
C5B C4B H4BA 120.2
C3B C4B H4BA 120.2
C4B C5B C6B 120.2(14)
C4B C5B H5BA 119.9
C6B C5B H5BA 119.9
C5B C6B C1B 120.7(13)
C5B C6B C7B 117.7(14)
C1B C6B C7B 121.5(12)
N1B C7B C6B 123.8(11)
N1B C7B H7BA 118.1
C6B C7B H7BA 118.1
C13B C8B C9B 120.2(13)
C13B C8B N1B 118.5(11)
C9B C8B N1B 121.2(13)
C8B C9B C10B 119.4(15)
C8B C9B H9BA 120.3
C10B C9B H9BA 120.3
C11B C10B C9B 120.6(14)
C11B C10B H10B 119.7
C9B C10B H10B 119.7
C10B C11B C12B 120.4(13)
C10B C11B H11B 119.8
C12B C11B H11B 119.8
C11B C12B C13B 119.5(14)
C11B C12B H12B 120.3
C13B C12B H12B 120.3
C8B C13B C12B 119.6(14)
C8B C13B N2B 120.6(13)
C12B C13B N2B 119.8(13)
N2B C14B C15B 120.3(13)
N2B C14B H14B 119.8
C15B C14B H14B 119.8
C16B C15B C20B 122.6(13)
C16B C15B C14B 120.1(13)
C20B C15B C14B 117.4(12)
C17B C16B C15B 119.2(13)
C17B C16B H16C 120.4
C15B C16B H16C 120.4
C18B C17B C16B 118.5(12)
C18B C17B H17B 120.7
C16B C17B H17B 120.7
C17B C18B C19B 122.1(12)
C17B C18B H18B 118.9
C19B C18B H18B 118.9
C20B C19B C18B 120.4(12)
C20B C19B H19B 119.8
C18B C19B H19B 119.8
C19B C20B C15B 117.1(11)
C19B C20B Pd1B 130.6(10)
C15B C20B Pd1B 111.2(9)
C22B C21B C26B 118.5(15)
C22B C21B Hg2B 123.7(13)
C26B C21B Hg2B 117.7(10)
C23B C22B C21B 120.4(17)
C23B C22B H22B 119.8
C21B C22B H22B 119.8
C24B C23B C22B 121.2(16)
C24B C23B H23B 119.4
C22B C23B H23B 119.4
C23B C24B C25B 121.0(15)
C23B C24B H24B 119.5
C25B C24B H24B 119.5
C24B C25B C26B 120.8(18)
C24B C25B H25B 119.6
C26B C25B H25B 119.6
C25B C26B C21B 118.0(15)
C25B C26B C27B 118.6(15)
C21B C26B C27B 123.2(13)
N3B C27B C26B 120.9(13)
N3B C27B H27B 119.6
C26B C27B H27B 119.6
C29B C28B C33B 119.2(11)
C29B C28B N3B 123.5(11)
C33B C28B N3B 117.2(10)
C30B C29B C28B 119.8(12)
C30B C29B H29B 120.1
C28B C29B H29B 120.1
C29B C30B C31B 121.7(12)
C29B C30B H30B 119.1
C31B C30B H30B 119.1
C30B C31B C32B 120.1(13)
C30B C31B H31B 120.0
C32B C31B H31B 120.0
C33B C32B C31B 117.5(13)
C33B C32B H32B 121.2
C31B C32B H32B 121.2
C32B C33B C28B 121.7(12)
C32B C33B N4B 119.4(12)
C28B C33B N4B 118.9(11)
N4B C34B C35B 117.4(11)
N4B C34B H34B 121.3
C35B C34B H34B 121.3
C36B C35B C40B 121.8(11)
C36B C35B C34B 120.9(11)
C40B C35B C34B 117.2(11)
C37B C36B C35B 119.5(13)
C37B C36B H36B 120.2
C35B C36B H36B 120.2
C36B C37B C38B 120.0(12)
C36B C37B H37B 120.0
C38B C37B H37B 120.0
C39B C38B C37B 120.6(11)
C39B C38B H38B 119.7
C37B C38B H38B 119.7
C38B C39B C40B 122.2(11)
C38B C39B H39B 118.9
C40B C39B H39B 118.9
C39B C40B C35B 115.7(10)
C39B C40B Pd1B 130.0(9)
C35B C40B Pd1B 112.6(8)
C40C Hg1C Cl1C 165.8(3)
C40C Hg1C Pd1C 96.2(3)
Cl1C Hg1C Pd1C 97.30(8)
C1C Pd1C C21C 99.1(5)
C1C Pd1C N1C 80.8(4)
C21C Pd1C N1C 165.0(4)
C1C Pd1C N3C 163.2(4)
C21C Pd1C N3C 80.7(5)
N1C Pd1C N3C 103.8(4)
C1C Pd1C Hg1C 74.7(3)
C21C Pd1C Hg1C 91.5(3)
N1C Pd1C Hg1C 102.9(2)
N3C Pd1C Hg1C 88.5(3)
C1C Pd1C Hg2C 89.2(3)
C21C Pd1C Hg2C 83.4(3)
N1C Pd1C Hg2C 81.6(2)
N3C Pd1C Hg2C 107.4(3)
Hg1C Pd1C Hg2C 162.22(3)
C7C N1C C8C 119.9(10)
C7C N1C Pd1C 111.4(8)
C8C N1C Pd1C 128.5(8)
C2C C1C C6C 116.3(10)
C2C C1C Pd1C 130.1(9)
C6C C1C Pd1C 112.7(8)
C20C Hg2C Cl2C 168.3(4)
C20C Hg2C N2C 74.1(5)
Cl2C Hg2C N2C 112.6(3)
C20C Hg2C Pd1C 89.5(4)
Cl2C Hg2C Pd1C 102.13(11)
N2C Hg2C Pd1C 62.5(2)
C14C N2C C13C 120.4(11)
C14C N2C Hg2C 102.2(8)
C13C N2C Hg2C 137.3(8)
C1C C2C C3C 121.7(12)
C1C C2C H2CA 119.1
C3C C2C H2CA 119.1
C4C C3C C2C 120.9(12)
C4C C3C H3CA 119.6
C2C C3C H3CA 119.6
C27C N3C C28C 118.0(12)
C27C N3C Pd1C 110.9(10)
C28C N3C Pd1C 130.8(10)
C34C N4C C33C 117.2(9)
C5C C4C C3C 119.6(12)
C5C C4C H4CA 120.2
C3C C4C H4CA 120.2
C4C C5C C6C 119.7(13)
C4C C5C H5CA 120.1
C6C C5C H5CA 120.1
C5C C6C C7C 122.0(12)
C5C C6C C1C 121.7(11)
C7C C6C C1C 116.3(11)
N1C C7C C6C 118.6(11)
N1C C7C H7CA 120.7
C6C C7C H7CA 120.7
C9C C8C N1C 121.7(12)
C9C C8C C13C 119.4(12)
N1C C8C C13C 118.7(10)
C8C C9C C10C 119.6(12)
C8C C9C H9CA 120.2
C10C C9C H9CA 120.2
C11C C10C C9C 121.4(13)
C11C C10C H10C 119.3
C9C C10C H10C 119.3
C10C C11C C12C 120.2(12)
C10C C11C H11C 119.9
C12C C11C H11C 119.9
C13C C12C C11C 119.7(12)
C13C C12C H12C 120.1
C11C C12C H12C 120.1
C12C C13C N2C 123.6(11)
C12C C13C C8C 119.6(11)
N2C C13C C8C 116.8(10)
N2C C14C C15C 122.1(13)
N2C C14C H14C 118.9
C15C C14C H14C 118.9
C20C C15C C16C 120.8(14)
C20C C15C C14C 121.5(13)
C16C C15C C14C 117.3(14)
C17C C16C C15C 119.3(16)
C17C C16C H16D 120.3
C15C C16C H16D 120.3
C18C C17C C16C 121.4(15)
C18C C17C H17C 119.3
C16C C17C H17C 119.3
C17C C18C C19C 119.4(14)
C17C C18C H18C 120.3
C19C C18C H18C 120.3
C18C C19C C20C 122.2(15)
C18C C19C H19C 118.9
C20C C19C H19C 118.9
C15C C20C C19C 116.9(13)
C15C C20C Hg2C 119.1(10)
C19C C20C Hg2C 124.1(12)
C22C C21C C26C 116.9(10)
C22C C21C Pd1C 129.3(9)
C26C C21C Pd1C 112.7(8)
C21C C22C C23C 119.8(11)
C21C C22C H22C 120.1
C23C C22C H22C 120.1
C24C C23C C22C 121.0(11)
C24C C23C H23C 119.5
C22C C23C H23C 119.5
C23C C24C C25C 120.0(11)
C23C C24C H24C 120.0
C25C C24C H24C 120.0
C26C C25C C24C 119.9(12)
C26C C25C H25C 120.0
C24C C25C H25C 120.0
C25C C26C C21C 122.3(12)
C25C C26C C27C 121.3(12)
C21C C26C C27C 116.4(12)
N3C C27C C26C 118.7(13)
N3C C27C H27C 120.6
C26C C27C H27C 120.6
C33C C28C C29C 119.8(13)
C33C C28C N3C 119.6(12)
C29C C28C N3C 120.5(13)
C30C C29C C28C 119.5(14)
C30C C29C H29C 120.2
C28C C29C H29C 120.2
C31C C30C C29C 121.2(13)
C31C C30C H30C 119.4
C29C C30C H30C 119.4
C30C C31C C32C 118.9(14)
C30C C31C H31C 120.5
C32C C31C H31C 120.5
C31C C32C C33C 120.9(14)
C31C C32C H32D 119.6
C33C C32C H32D 119.6
C28C C33C C32C 119.5(13)
C28C C33C N4C 118.4(11)
C32C C33C N4C 121.8(11)
N4C C34C C35C 122.8(11)
N4C C34C H34C 118.6
C35C C34C H34C 118.6
C40C C35C C36C 117.3(13)
C40C C35C C34C 123.4(12)
C36C C35C C34C 119.3(13)
C37C C36C C35C 122.0(14)
C37C C36C H36C 119.0
C35C C36C H36C 119.0
C38C C37C C36C 120.6(15)
C38C C37C H37C 119.7
C36C C37C H37C 119.7
C37C C38C C39C 119.8(13)
C37C C38C H38C 120.1
C39C C38C H38C 120.1
C40C C39C C38C 120.6(12)
C40C C39C H39C 119.7
C38C C39C H39C 119.7
C39C C40C C35C 119.6(11)
C39C C40C Hg1C 121.1(9)
C35C C40C Hg1C 119.2(9)
C1D Hg1D Cl1D 168.5(5)
C1D Hg1D Pd1D 96.1(4)
Cl1D Hg1D Pd1D 95.25(9)
C40D Pd1D C20D 98.6(6)
C40D Pd1D N4D 79.8(5)
C20D Pd1D N4D 162.8(4)
C40D Pd1D N2D 161.9(4)
C20D Pd1D N2D 80.7(5)
N4D Pd1D N2D 106.1(4)
C40D Pd1D Hg1D 76.0(3)
C20D Pd1D Hg1D 93.9(3)
N4D Pd1D Hg1D 102.2(2)
N2D Pd1D Hg1D 85.9(3)
C40D Pd1D Hg2D 90.9(3)
C20D Pd1D Hg2D 80.9(3)
N4D Pd1D Hg2D 82.0(2)
N2D Pd1D Hg2D 106.8(3)
Hg1D Pd1D Hg2D 165.10(3)
C7D N1D C8D 119.7(12)
C6D C1D C2D 120.4(16)
C6D C1D Hg1D 120.7(11)
C2D C1D Hg1D 118.9(15)
C21D Hg2D Cl2D 167.2(4)
C21D Hg2D Pd1D 93.2(4)
Cl2D Hg2D Pd1D 99.25(13)
C14D N2D C13D 117.5(13)
C14D N2D Pd1D 111.6(11)
C13D N2D Pd1D 130.8(9)
C3D C2D C1D 119.9(19)
C3D C2D H2DA 120.1
C1D C2D H2DA 120.1
C27D N3D C28D 121.2(11)
C2D C3D C4D 118.9(17)
C2D C3D H3DA 120.6
C4D C3D H3DA 120.6
C34D N4D C33D 121.5(12)
C34D N4D Pd1D 111.8(9)
C33D N4D Pd1D 126.6(8)
C3D C4D C5D 122.9(16)
C3D C4D H4DA 118.6
C5D C4D H4DA 118.6
C6D C5D C4D 116.0(16)
C6D C5D H5DA 122.0
C4D C5D H5DA 122.0
C1D C6D C5D 122.0(14)
C1D C6D C7D 120.4(13)
C5D C6D C7D 117.6(14)
N1D C7D C6D 124.3(13)
N1D C7D H7DA 117.9
C6D C7D H7DA 117.9
N1D C8D C13D 118.7(12)
N1D C8D C9D 124.3(12)
C13D C8D C9D 116.9(13)
C10D C9D C8D 121.2(14)
C10D C9D H9DA 119.4
C8D C9D H9DA 119.4
C11D C10D C9D 119.8(14)
C11D C10D H10D 120.1
C9D C10D H10D 120.1
C10D C11D C12D 122.1(13)
C10D C11D H11D 119.0
C12D C11D H11D 119.0
C11D C12D C13D 118.4(13)
C11D C12D H12D 120.8
C13D C12D H12D 120.8
C12D C13D C8D 121.5(14)
C12D C13D N2D 120.1(13)
C8D C13D N2D 118.3(13)
N2D C14D C15D 116.9(15)
N2D C14D H14D 121.5
C15D C14D H14D 121.5
C20D C15D C16D 120.5(15)
C20D C15D C14D 118.7(13)
C16D C15D C14D 120.8(15)
C17D C16D C15D 120.3(16)
C17D C16D H16E 119.9
C15D C16D H16E 119.9
C16D C17D C18D 118.0(15)
C16D C17D H17D 121.0
C18D C17D H17D 121.0
C19D C18D C17D 122.2(15)
C19D C18D H18D 118.9
C17D C18D H18D 118.9
C18D C19D C20D 120.0(14)
C18D C19D H19D 120.0
C20D C19D H19D 120.0
C19D C20D C15D 118.9(13)
C19D C20D Pd1D 128.7(11)
C15D C20D Pd1D 111.7(9)
C26D C21D C22D 116.8(15)
C26D C21D Hg2D 120.9(11)
C22D C21D Hg2D 122.3(13)
C23D C22D C21D 120.6(17)
C23D C22D H22D 119.7
C21D C22D H22D 119.7
C24D C23D C22D 121.3(15)
C24D C23D H23D 119.4
C22D C23D H23D 119.4
C23D C24D C25D 120.7(17)
C23D C24D H24D 119.7
C25D C24D H24D 119.7
C24D C25D C26D 118.8(17)
C24D C25D H25D 120.6
C26D C25D H25D 120.6
C21D C26D C25D 121.8(15)
C21D C26D C27D 122.4(14)
C25D C26D C27D 115.6(15)
N3D C27D C26D 121.6(13)
N3D C27D H27D 119.2
C26D C27D H27D 119.2
C33D C28D C29D 118.9(11)
C33D C28D N3D 117.9(11)
C29D C28D N3D 123.2(11)
C30D C29D C28D 120.3(11)
C30D C29D H29D 119.9
C28D C29D H29D 119.9
C31D C30D C29D 119.1(11)
C31D C30D H30D 120.5
C29D C30D H30D 120.5
C32D C31D C30D 121.8(12)
C32D C31D H31D 119.1
C30D C31D H31D 119.1
C31D C32D C33D 120.5(13)
C31D C32D H32E 119.7
C33D C32D H32E 119.7
C28D C33D N4D 119.1(11)
C28D C33D C32D 119.1(12)
N4D C33D C32D 121.8(12)
N4D C34D C35D 117.0(12)
N4D C34D H34D 121.5
C35D C34D H34D 121.5
C40D C35D C36D 124.2(15)
C40D C35D C34D 117.3(11)
C36D C35D C34D 118.5(15)
C37D C36D C35D 118.1(17)
C37D C36D H36D 120.9
C35D C36D H36D 120.9
C38D C37D C36D 119.8(15)
C38D C37D H37D 120.1
C36D C37D H37D 120.1
C37D C38D C39D 121.4(15)
C37D C38D H38D 119.3
C39D C38D H38D 119.3
C38D C39D C40D 120.0(16)
C38D C39D H39D 120.0
C40D C39D H39D 120.0
C35D C40D C39D 116.3(13)
C35D C40D Pd1D 113.8(10)
C39D C40D Pd1D 128.9(12)
O2S C2S C22S 127(3)
O2S C2S C21S 117(3)
C22S C2S C21S 116(2)
O1S C1S C11S 119(2)
O1S C1S C12S 123(2)
C11S C1S C12S 117.4(17)
C1S C11S H11E 109.5
C1S C11S H11F 109.5
H11E C11S H11F 109.5
C1S C11S H11G 109.5
H11E C11S H11G 109.5
H11F C11S H11G 109.5
C2S C21S H21A 109.5
C2S C21S H21B 109.5
H21A C21S H21B 109.5
C2S C21S H21C 109.5
H21A C21S H21C 109.5
H21B C21S H21C 109.5
C1S C12S H12E 109.5
C1S C12S H12F 109.5
H12E C12S H12F 109.5
C1S C12S H12G 109.5
H12E C12S H12G 109.5
H12F C12S H12G 109.5
C2S C22S H22E 109.5
C2S C22S H22F 109.5
H22E C22S H22F 109.5
C2S C22S H22G 109.5
H22E C22S H22G 109.5
H22F C22S H22G 109.5

loop_
_geom_bond_atom_site_label_1
_geom_bond_atom_site_label_2
_geom_bond_distance
Pd1A C20A 1.981(11)
Pd1A C21A 2.001(11)
Pd1A N3A 2.141(10)
Pd1A N2A 2.204(12)
Pd1A Hg1A 3.1054(9)
Pd1A Hg2A 3.2181(10)
Hg1A C1A 2.059(18)
Hg1A Cl1A 2.311(4)
C1A C2A 1.39(2)
C1A C6A 1.41(2)
N1A C7A 1.262(14)
N1A C8A 1.400(15)
Hg2A C40A 2.021(15)
Hg2A Cl2A 2.309(4)
N2A C14A 1.285(18)
N2A C13A 1.423(18)
C2A C3A 1.38(3)
C2A H2AA 0.9500
N3A C27A 1.290(14)
N3A C28A 1.434(14)
C3A C4A 1.35(3)
C3A H3AA 0.9500
N4A C34A 1.273(16)
N4A C33A 1.408(14)
C4A C5A 1.47(2)
C4A H4AA 0.9500
C5A C6A 1.385(17)
C5A H5AA 0.9500
C6A C7A 1.486(17)
C7A H7AA 0.9500
C8A C13A 1.388(18)
C8A C9A 1.423(18)
C9A C10A 1.357(19)
C9A H9AA 0.9500
C10A C11A 1.38(2)
C10A H10A 0.9500
C11A C12A 1.384(19)
C11A H11A 0.9500
C12A C13A 1.396(18)
C12A H12A 0.9500
C14A C15A 1.43(2)
C14A H14A 0.9500
C15A C16A 1.398(17)
C15A C20A 1.424(18)
C16A C17A 1.40(2)
C16A H16A 0.9500
C17A C18A 1.36(2)
C17A H17A 0.9500
C18A C19A 1.385(17)
C18A H18A 0.9500
C19A C20A 1.380(16)
C19A H19A 0.9500
C21A C22A 1.365(16)
C21A C26A 1.44(2)
C22A C23A 1.413(18)
C22A H22A 0.9500
C23A C24A 1.34(2)
C23A H23A 0.9500
C24A C25A 1.41(2)
C24A H24A 0.9500
C25A C26A 1.378(17)
C25A H25A 0.9500
C26A C27A 1.431(18)
C27A H27A 0.9500
C28A C33A 1.399(15)
C28A C29A 1.404(16)
C29A C30A 1.374(18)
C29A H29A 0.9500
C30A C31A 1.371(17)
C30A H30A 0.9500
C31A C32A 1.385(15)
C31A H31A 0.9500
C32A C33A 1.394(15)
C32A H32A 0.9500
C34A C35A 1.453(19)
C34A H34A 0.9500
C35A C40A 1.42(2)
C35A C36A 1.419(18)
C36A C37A 1.37(2)
C36A H36A 0.9500
C37A C38A 1.35(2)
C37A H37A 0.9500
C38A C39A 1.38(2)
C38A H38A 0.9500
C39A C40A 1.40(2)
C39A H39A 0.9500
Hg1B C1B 2.065(10)
Hg1B Cl1B 2.315(3)
Hg1B Pd1B 3.1524(9)
Pd1B C40B 1.984(11)
Pd1B C20B 2.018(11)
Pd1B N4B 2.167(8)
Pd1B N2B 2.190(13)
Pd1B Hg2B 3.1896(10)
N1B C7B 1.249(13)
N1B C8B 1.432(15)
C1B C2B 1.369(15)
C1B C6B 1.408(19)
Hg2B C21B 2.045(16)
Hg2B Cl2B 2.310(4)
Hg2B N3B 2.669(10)
N2B C14B 1.272(18)
N2B C13B 1.420(18)
C2B C3B 1.394(18)
C2B H2BA 0.9500
C3B C4B 1.39(2)
C3B H3BA 0.9500
N3B C27B 1.300(15)
N3B C28B 1.413(14)
N4B C34B 1.288(15)
N4B C33B 1.423(14)
C4B C5B 1.356(19)
C4B H4BA 0.9500
C5B C6B 1.386(18)
C5B H5BA 0.9500
C6B C7B 1.475(18)
C7B H7BA 0.9500
C8B C13B 1.384(19)
C8B C9B 1.395(16)
C9B C10B 1.398(19)
C9B H9BA 0.9500
C10B C11B 1.37(2)
C10B H10B 0.9500
C11B C12B 1.39(2)
C11B H11B 0.9500
C12B C13B 1.414(18)
C12B H12B 0.9500
C14B C15B 1.43(2)
C14B H14B 0.9500
C15B C16B 1.391(17)
C15B C20B 1.418(18)
C16B C17B 1.379(19)
C16B H16C 0.9500
C17B C18B 1.372(19)
C17B H17B 0.9500
C18B C19B 1.413(17)
C18B H18B 0.9500
C19B C20B 1.352(17)
C19B H19B 0.9500
C21B C22B 1.39(2)
C21B C26B 1.43(2)
C22B C23B 1.37(2)
C22B H22B 0.9500
C23B C24B 1.34(2)
C23B H23B 0.9500
C24B C25B 1.36(2)
C24B H24B 0.9500
C25B C26B 1.405(19)
C25B H25B 0.9500
C26B C27B 1.45(2)
C27B H27B 0.9500
C28B C29B 1.389(15)
C28B C33B 1.398(17)
C29B C30B 1.375(17)
C29B H29B 0.9500
C30B C31B 1.38(2)
C30B H30B 0.9500
C31B C32B 1.416(17)
C31B H31B 0.9500
C32B C33B 1.398(17)
C32B H32B 0.9500
C34B C35B 1.433(16)
C34B H34B 0.9500
C35B C36B 1.411(17)
C35B C40B 1.424(15)
C36B C37B 1.39(2)
C36B H36B 0.9500
C37B C38B 1.388(18)
C37B H37B 0.9500
C38B C39B 1.385(16)
C38B H38B 0.9500
C39B C40B 1.417(15)
C39B H39B 0.9500
Hg1C C40C 2.077(11)
Hg1C Cl1C 2.314(3)
Hg1C Pd1C 3.1496(9)
Pd1C C1C 1.995(11)
Pd1C C21C 2.006(10)
Pd1C N1C 2.158(8)
Pd1C N3C 2.178(11)
Pd1C Hg2C 3.2201(9)
N1C C7C 1.304(15)
N1C C8C 1.406(14)
C1C C2C 1.372(15)
C1C C6C 1.441(15)
Hg2C C20C 2.035(14)
Hg2C Cl2C 2.314(4)
Hg2C N2C 2.663(10)
N2C C14C 1.293(17)
N2C C13C 1.411(15)
C2C C3C 1.400(16)
C2C H2CA 0.9500
C3C C4C 1.391(19)
C3C H3CA 0.9500
N3C C27C 1.285(17)
N3C C28C 1.414(17)
N4C C34C 1.242(13)
N4C C33C 1.431(14)
C4C C5C 1.366(19)
C4C H4CA 0.9500
C5C C6C 1.400(16)
C5C H5CA 0.9500
C6C C7C 1.424(17)
C7C H7CA 0.9500
C8C C9C 1.389(14)
C8C C13C 1.415(17)
C9C C10C 1.407(18)
C9C H9CA 0.9500
C10C C11C 1.34(2)
C10C H10C 0.9500
C11C C12C 1.413(18)
C11C H11C 0.9500
C12C C13C 1.393(16)
C12C H12C 0.9500
C14C C15C 1.45(2)
C14C H14C 0.9500
C15C C20C 1.40(2)
C15C C16C 1.407(19)
C16C C17C 1.38(2)
C16C H16D 0.9500
C17C C18C 1.36(2)
C17C H17C 0.9500
C18C C19C 1.378(19)
C18C H18C 0.9500
C19C C20C 1.409(17)
C19C H19C 0.9500
C21C C22C 1.404(16)
C21C C26C 1.414(17)
C22C C23C 1.427(16)
C22C H22C 0.9500
C23C C24C 1.360(18)
C23C H23C 0.9500
C24C C25C 1.388(17)
C24C H24C 0.9500
C25C C26C 1.379(17)
C25C H25C 0.9500
C26C C27C 1.455(19)
C27C H27C 0.9500
C28C C33C 1.376(18)
C28C C29C 1.406(18)
C29C C30C 1.38(2)
C29C H29C 0.9500
C30C C31C 1.38(2)
C30C H30C 0.9500
C31C C32C 1.386(18)
C31C H31C 0.9500
C32C C33C 1.398(16)
C32C H32D 0.9500
C34C C35C 1.455(18)
C34C H34C 0.9500
C35C C40C 1.403(18)
C35C C36C 1.422(17)
C36C C37C 1.35(2)
C36C H36C 0.9500
C37C C38C 1.35(3)
C37C H37C 0.9500
C38C C39C 1.410(17)
C38C H38C 0.9500
C39C C40C 1.383(16)
C39C H39C 0.9500
Hg1D C1D 2.087(17)
Hg1D Cl1D 2.310(4)
Hg1D Pd1D 3.1092(9)
Pd1D C40D 1.999(11)
Pd1D C20D 2.008(12)
Pd1D N4D 2.179(11)
Pd1D N2D 2.193(11)
Pd1D Hg2D 3.2150(10)
N1D C7D 1.254(15)
N1D C8D 1.397(15)
C1D C6D 1.37(2)
C1D C2D 1.42(2)
Hg2D C21D 2.030(16)
Hg2D Cl2D 2.300(5)
N2D C14D 1.284(19)
N2D C13D 1.427(17)
C2D C3D 1.37(3)
C2D H2DA 0.9500
N3D C27D 1.304(16)
N3D C28D 1.403(15)
C3D C4D 1.39(3)
C3D H3DA 0.9500
N4D C34D 1.283(14)
N4D C33D 1.413(14)
C4D C5D 1.43(2)
C4D H4DA 0.9500
C5D C6D 1.398(17)
C5D H5DA 0.9500
C6D C7D 1.458(17)
C7D H7DA 0.9500
C8D C13D 1.402(18)
C8D C9D 1.419(18)
C9D C10D 1.389(19)
C9D H9DA 0.9500
C10D C11D 1.34(2)
C10D H10D 0.9500
C11D C12D 1.39(2)
C11D H11D 0.9500
C12D C13D 1.395(18)
C12D H12D 0.9500
C14D C15D 1.46(2)
C14D H14D 0.9500
C15D C20D 1.41(2)
C15D C16D 1.418(18)
C16D C17D 1.38(2)
C16D H16E 0.9500
C17D C18D 1.42(2)
C17D H17D 0.9500
C18D C19D 1.38(2)
C18D H18D 0.9500
C19D C20D 1.386(17)
C19D H19D 0.9500
C21D C26D 1.37(2)
C21D C22D 1.434(19)
C22D C23D 1.36(2)
C22D H22D 0.9500
C23D C24D 1.34(3)
C23D H23D 0.9500
C24D C25D 1.39(2)
C24D H24D 0.9500
C25D C26D 1.39(2)
C25D H25D 0.9500
C26D C27D 1.46(2)
C27D H27D 0.9500
C28D C33D 1.394(16)
C28D C29D 1.402(16)
C29D C30D 1.396(15)
C29D H29D 0.9500
C30D C31D 1.384(17)
C30D H30D 0.9500
C31D C32D 1.330(19)
C31D H31D 0.9500
C32D C33D 1.420(16)
C32D H32E 0.9500
C34D C35D 1.461(19)
C34D H34D 0.9500
C35D C40D 1.38(2)
C35D C36D 1.385(17)
C36D C37D 1.38(2)
C36D H36D 0.9500
C37D C38D 1.37(2)
C37D H37D 0.9500
C38D C39D 1.40(2)
C38D H38D 0.9500
C39D C40D 1.407(18)
C39D H39D 0.9500
O1S C1S 1.19(2)
O2S C2S 1.25(2)
C2S C22S 1.53(3)
C2S C21S 1.56(3)
C1S C11S 1.55(3)
C1S C12S 1.55(3)
C11S H11E 0.9800
C11S H11F 0.9800
C11S H11G 0.9800
C21S H21A 0.9800
C21S H21B 0.9800
C21S H21C 0.9800
C12S H12E 0.9800
C12S H12F 0.9800
C12S H12G 0.9800
C22S H22E 0.9800
C22S H22F 0.9800
C22S H22G 0.9800

loop_
_geom_hbond_atom_site_label_D
_geom_hbond_atom_site_label_H
_geom_hbond_atom_site_label_A
_geom_hbond_distance_DH
_geom_hbond_distance_HA
_geom_hbond_distance_DA
_geom_hbond_angle_DHA
_geom_hbond_site_symmetry_A
C7B H7BA O2S 0.95 2.54 3.421(19) 154.5 .
C4C H4CA Cl1D 0.95 2.85 3.694(14) 148.7 5_676

loop_
_geom_torsion_atom_site_label_1
_geom_torsion_atom_site_label_2
_geom_torsion_atom_site_label_3
_geom_torsion_atom_site_label_4
_geom_torsion
C20A Pd1A Hg1A C1A 157.2(6)
C21A Pd1A Hg1A C1A 59.3(6)
N3A Pd1A Hg1A C1A -16.8(6)
N2A Pd1A Hg1A C1A -122.6(6)
Hg2A Pd1A Hg1A C1A 94.2(5)
C20A Pd1A Hg1A Cl1A -19.8(4)
C21A Pd1A Hg1A Cl1A -117.7(4)
N3A Pd1A Hg1A Cl1A 166.2(3)
N2A Pd1A Hg1A Cl1A 60.4(4)
Hg2A Pd1A Hg1A Cl1A -82.74(16)
Cl1A Hg1A C1A C2A 49(3)
Pd1A Hg1A C1A C2A -116.9(11)
Cl1A Hg1A C1A C6A -128.3(19)
Pd1A Hg1A C1A C6A 65.4(11)
C20A Pd1A Hg2A C40A 53.6(6)
C21A Pd1A Hg2A C40A 151.8(6)
N3A Pd1A Hg2A C40A -128.5(5)
N2A Pd1A Hg2A C40A -23.6(6)
Hg1A Pd1A Hg2A C40A 117.8(4)
C20A Pd1A Hg2A Cl2A -122.3(4)
C21A Pd1A Hg2A Cl2A -24.0(4)
N3A Pd1A Hg2A Cl2A 55.7(4)
N2A Pd1A Hg2A Cl2A 160.6(4)
Hg1A Pd1A Hg2A Cl2A -58.0(2)
C20A Pd1A N2A C14A -0.4(9)
C21A Pd1A N2A C14A -87.0(19)
N3A Pd1A N2A C14A 163.8(9)
Hg1A Pd1A N2A C14A -93.4(9)
Hg2A Pd1A N2A C14A 77.2(10)
C20A Pd1A N2A C13A 172.7(12)
C21A Pd1A N2A C13A 86(2)
N3A Pd1A N2A C13A -23.0(12)
Hg1A Pd1A N2A C13A 79.7(11)
Hg2A Pd1A N2A C13A -109.6(11)
C6A C1A C2A C3A 0(2)
Hg1A C1A C2A C3A -177.4(12)
C20A Pd1A N3A C27A -82.6(18)
C21A Pd1A N3A C27A 1.8(8)
N2A Pd1A N3A C27A 165.2(8)
Hg1A Pd1A N3A C27A 76.2(8)
Hg2A Pd1A N3A C27A -89.6(8)
C20A Pd1A N3A C28A 93.4(18)
C21A Pd1A N3A C28A 177.8(10)
N2A Pd1A N3A C28A -18.8(10)
Hg1A Pd1A N3A C28A -107.7(9)
Hg2A Pd1A N3A C28A 86.4(9)
C1A C2A C3A C4A -3(3)
C2A C3A C4A C5A 4(3)
C3A C4A C5A C6A -4(2)
C4A C5A C6A C1A 1.6(19)
C4A C5A C6A C7A -179.4(10)
C2A C1A C6A C5A 0(2)
Hg1A C1A C6A C5A 177.8(9)
C2A C1A C6A C7A -178.9(10)
Hg1A C1A C6A C7A -1.0(16)
C8A N1A C7A C6A -176.8(10)
C5A C6A C7A N1A 175.4(11)
C1A C6A C7A N1A -5.7(18)
C7A N1A C8A C13A 147.9(12)
C7A N1A C8A C9A -33.8(18)
C13A C8A C9A C10A 2(2)
N1A C8A C9A C10A -176.3(13)
C8A C9A C10A C11A -4(2)
C9A C10A C11A C12A 4(2)
C10A C11A C12A C13A -2(2)
N1A C8A C13A C12A 177.6(11)
C9A C8A C13A C12A -1(2)
N1A C8A C13A N2A -4.2(19)
C9A C8A C13A N2A 177.3(12)
C11A C12A C13A C8A 1(2)
C11A C12A C13A N2A -177.1(13)
C14A N2A C13A C8A 137.3(14)
Pd1A N2A C13A C8A -35.3(18)
C14A N2A C13A C12A -45(2)
Pd1A N2A C13A C12A 142.8(11)
C13A N2A C14A C15A -177.5(12)
Pd1A N2A C14A C15A -3.6(16)
N2A C14A C15A C16A -172.5(13)
N2A C14A C15A C20A 7.4(19)
C20A C15A C16A C17A -1(2)
C14A C15A C16A C17A 179.4(12)
C15A C16A C17A C18A 0(2)
C16A C17A C18A C19A -1(2)
C17A C18A C19A C20A 4(2)
C18A C19A C20A C15A -4.4(17)
C18A C19A C20A Pd1A -172.0(10)
C16A C15A C20A C19A 2.8(18)
C14A C15A C20A C19A -177.1(11)
C16A C15A C20A Pd1A 172.6(11)
C14A C15A C20A Pd1A -7.3(14)
C21A Pd1A C20A C19A -25.6(11)
N3A Pd1A C20A C19A 56(2)
N2A Pd1A C20A C19A 171.9(11)
Hg1A Pd1A C20A C19A -103.4(10)
Hg2A Pd1A C20A C19A 63.1(10)
C21A Pd1A C20A C15A 166.6(8)
N3A Pd1A C20A C15A -111.7(16)
N2A Pd1A C20A C15A 4.1(8)
Hg1A Pd1A C20A C15A 88.9(8)
Hg2A Pd1A C20A C15A -104.7(8)
C20A Pd1A C21A C22A -28.3(11)
N3A Pd1A C21A C22A 168.6(11)
N2A Pd1A C21A C22A 56(2)
Hg1A Pd1A C21A C22A 62.1(10)
Hg2A Pd1A C21A C22A -109.3(10)
C20A Pd1A C21A C26A 164.7(8)
N3A Pd1A C21A C26A 1.6(8)
N2A Pd1A C21A C26A -111.4(17)
Hg1A Pd1A C21A C26A -104.9(8)
Hg2A Pd1A C21A C26A 83.7(8)
C26A C21A C22A C23A -3.0(18)
Pd1A C21A C22A C23A -169.4(9)
C21A C22A C23A C24A -1(2)
C22A C23A C24A C25A 4(2)
C23A C24A C25A C26A -3(2)
C24A C25A C26A C27A 176.3(12)
C24A C25A C26A C21A -0.5(19)
C22A C21A C26A C25A 3.5(17)
Pd1A C21A C26A C25A 172.1(9)
C22A C21A C26A C27A -173.4(11)
Pd1A C21A C26A C27A -4.8(14)
C28A N3A C27A C26A 178.7(10)
Pd1A N3A C27A C26A -4.9(13)
C25A C26A C27A N3A -170.3(11)
C21A C26A C27A N3A 6.6(16)
C27A N3A C28A C33A 139.9(10)
Pd1A N3A C28A C33A -36.0(14)
C27A N3A C28A C29A -45.4(16)
Pd1A N3A C28A C29A 138.7(10)
C33A C28A C29A C30A 2.5(18)
N3A C28A C29A C30A -172.1(11)
C28A C29A C30A C31A 1.0(19)
C29A C30A C31A C32A -4.6(19)
C30A C31A C32A C33A 4.6(17)
C31A C32A C33A C28A -1.1(16)
C31A C32A C33A N4A -177.7(10)
C29A C28A C33A C32A -2.4(16)
N3A C28A C33A C32A 172.3(9)
C29A C28A C33A N4A 174.4(10)
N3A C28A C33A N4A -10.8(15)
C34A N4A C33A C32A -32.9(17)
C34A N4A C33A C28A 150.4(11)
C33A N4A C34A C35A -175.2(11)
N4A C34A C35A C40A -5(2)
N4A C34A C35A C36A 166.8(13)
C40A C35A C36A C37A -4(2)
C34A C35A C36A C37A -175.8(13)
C35A C36A C37A C38A 2(2)
C36A C37A C38A C39A -2(2)
C37A C38A C39A C40A 5(2)
C38A C39A C40A C35A -7(2)
C38A C39A C40A Hg2A 174.9(11)
C36A C35A C40A C39A 6(2)
C34A C35A C40A C39A 177.6(13)
C36A C35A C40A Hg2A -175.5(10)
C34A C35A C40A Hg2A -3.7(19)
Cl2A Hg2A C40A C39A 42(3)
Pd1A Hg2A C40A C39A -116.2(13)
Cl2A Hg2A C40A C35A -136(2)
Pd1A Hg2A C40A C35A 65.2(11)
C1B Hg1B Pd1B C40B 64.3(5)
Cl1B Hg1B Pd1B C40B -111.3(4)
C1B Hg1B Pd1B C20B 162.4(5)
Cl1B Hg1B Pd1B C20B -13.2(4)
C1B Hg1B Pd1B N4B -12.1(4)
Cl1B Hg1B Pd1B N4B 172.3(3)
C1B Hg1B Pd1B N2B -116.8(4)
Cl1B Hg1B Pd1B N2B 67.7(3)
C1B Hg1B Pd1B Hg2B 89.1(3)
Cl1B Hg1B Pd1B Hg2B -86.39(13)
Cl1B Hg1B C1B C2B 41.9(18)
Pd1B Hg1B C1B C2B -119.3(8)
Cl1B Hg1B C1B C6B -132.6(11)
Pd1B Hg1B C1B C6B 66.3(9)
C40B Pd1B Hg2B C21B 151.4(5)
C20B Pd1B Hg2B C21B 52.5(5)
N4B Pd1B Hg2B C21B -127.9(5)
N2B Pd1B Hg2B C21B -25.4(5)
Hg1B Pd1B Hg2B C21B 127.5(4)
C40B Pd1B Hg2B Cl2B -27.4(3)
C20B Pd1B Hg2B Cl2B -126.3(4)
N4B Pd1B Hg2B Cl2B 53.3(3)
N2B Pd1B Hg2B Cl2B 155.8(4)
Hg1B Pd1B Hg2B Cl2B -51.30(14)
C40B Pd1B Hg2B N3B -137.5(4)
C20B Pd1B Hg2B N3B 123.6(4)
N4B Pd1B Hg2B N3B -56.8(4)
N2B Pd1B Hg2B N3B 45.7(4)
Hg1B Pd1B Hg2B N3B -161.4(3)
C40B Pd1B N2B C14B -90.3(19)
C20B Pd1B N2B C14B -1.0(10)
N4B Pd1B N2B C14B 163.4(9)
Hg1B Pd1B N2B C14B -93.9(10)
Hg2B Pd1B N2B C14B 77.6(10)
C40B Pd1B N2B C13B 82(2)
C20B Pd1B N2B C13B 170.9(13)
N4B Pd1B N2B C13B -24.7(13)
Hg1B Pd1B N2B C13B 78.0(12)
Hg2B Pd1B N2B C13B -110.5(11)
C6B C1B C2B C3B -1.9(16)
Hg1B C1B C2B C3B -176.4(8)
C1B C2B C3B C4B 3.4(19)
C21B Hg2B N3B C27B -4.6(9)
Cl2B Hg2B N3B C27B 163.9(7)
Pd1B Hg2B N3B C27B -105.9(8)
C21B Hg2B N3B C28B 176.8(12)
Cl2B Hg2B N3B C28B -14.8(12)
Pd1B Hg2B N3B C28B 75.4(11)
C40B Pd1B N4B C34B 1.0(8)
C20B Pd1B N4B C34B -87.1(17)
N2B Pd1B N4B C34B 165.9(8)
Hg1B Pd1B N4B C34B 72.6(8)
Hg2B Pd1B N4B C34B -88.8(8)
C40B Pd1B N4B C33B 175.8(10)
C20B Pd1B N4B C33B 87.7(18)
N2B Pd1B N4B C33B -19.3(10)
Hg1B Pd1B N4B C33B -112.6(9)
Hg2B Pd1B N4B C33B 86.0(9)
C2B C3B C4B C5B -5(2)
C3B C4B C5B C6B 4(2)
C4B C5B C6B C1B -2.7(19)
C4B C5B C6B C7B -180.0(11)
C2B C1B C6B C5B 1.5(18)
Hg1B C1B C6B C5B 176.1(9)
C2B C1B C6B C7B 178.7(10)
Hg1B C1B C6B C7B -6.7(16)
C8B N1B C7B C6B -177.6(10)
C5B C6B C7B N1B 176.6(11)
C1B C6B C7B N1B -0.6(18)
C7B N1B C8B C13B 144.9(12)
C7B N1B C8B C9B -38.7(16)
C13B C8B C9B C10B -2(2)
N1B C8B C9B C10B -178.6(12)
C8B C9B C10B C11B -2(2)
C9B C10B C11B C12B 4(2)
C10B C11B C12B C13B -3(2)
C9B C8B C13B C12B 3(2)
N1B C8B C13B C12B 179.9(11)
C9B C8B C13B N2B -176.8(13)
N1B C8B C13B N2B 0(2)
C11B C12B C13B C8B -1(2)
C11B C12B C13B N2B 179.3(13)
C14B N2B C13B C8B 133.2(15)
Pd1B N2B C13B C8B -37.9(19)
C14B N2B C13B C12B -47(2)
Pd1B N2B C13B C12B 141.8(11)
C13B N2B C14B C15B -175.8(12)
Pd1B N2B C14B C15B -3.1(17)
N2B C14B C15B C16B -172.5(13)
N2B C14B C15B C20B 8(2)
C20B C15B C16B C17B -1(2)
C14B C15B C16B C17B 178.6(12)
C15B C16B C17B C18B 1(2)
C16B C17B C18B C19B -2(2)
C17B C18B C19B C20B 3(2)
C18B C19B C20B C15B -3.2(19)
C18B C19B C20B Pd1B -170.4(9)
C16B C15B C20B C19B 2.6(19)
C14B C15B C20B C19B -177.5(12)
C16B C15B C20B Pd1B 172.2(10)
C14B C15B C20B Pd1B -7.9(15)
C40B Pd1B C20B C19B -23.3(12)
N4B Pd1B C20B C19B 62(2)
N2B Pd1B C20B C19B 172.5(12)
Hg1B Pd1B C20B C19B -97.9(12)
Hg2B Pd1B C20B C19B 63.9(11)
C40B Pd1B C20B C15B 168.9(9)
N4B Pd1B C20B C15B -105.6(17)
N2B Pd1B C20B C15B 4.7(9)
Hg1B Pd1B C20B C15B 94.3(8)
Hg2B Pd1B C20B C15B -103.9(9)
Cl2B Hg2B C21B C22B 57(3)
N3B Hg2B C21B C22B -178.5(14)
Pd1B Hg2B C21B C22B -117.5(13)
Cl2B Hg2B C21B C26B -120.3(17)
N3B Hg2B C21B C26B 4.0(10)
Pd1B Hg2B C21B C26B 65.0(11)
C26B C21B C22B C23B -4(2)
Hg2B C21B C22B C23B 178.1(11)
C21B C22B C23B C24B 2(3)
C22B C23B C24B C25B 2(3)
C23B C24B C25B C26B -2(3)
C24B C25B C26B C21B -1(2)
C24B C25B C26B C27B -175.9(14)
C22B C21B C26B C25B 4(2)
Hg2B C21B C26B C25B -178.3(10)
C22B C21B C26B C27B 178.7(14)
Hg2B C21B C26B C27B -3.6(19)
C28B N3B C27B C26B -176.8(11)
Hg2B N3B C27B C26B 4.3(14)
C25B C26B C27B N3B 173.1(13)
C21B C26B C27B N3B -2(2)
C27B N3B C28B C29B -37.8(18)
Hg2B N3B C28B C29B 140.7(11)
C27B N3B C28B C33B 146.5(12)
Hg2B N3B C28B C33B -35.0(17)
C33B C28B C29B C30B -0.1(19)
N3B C28B C29B C30B -175.7(12)
C28B C29B C30B C31B 1(2)
C29B C30B C31B C32B -1(2)
C30B C31B C32B C33B -1(2)
C31B C32B C33B C28B 2.3(18)
C31B C32B C33B N4B -176.0(11)
C29B C28B C33B C32B -1.8(19)
N3B C28B C33B C32B 174.2(11)
C29B C28B C33B N4B 176.5(11)
N3B C28B C33B N4B -7.6(17)
C34B N4B C33B C32B -46.4(17)
Pd1B N4B C33B C32B 139.3(9)
C34B N4B C33B C28B 135.3(12)
Pd1B N4B C33B C28B -39.1(16)
C33B N4B C34B C35B -179.9(11)
Pd1B N4B C34B C35B -4.7(13)
N4B C34B C35B C36B -171.0(11)
N4B C34B C35B C40B 7.5(16)
C40B C35B C36B C37B -3.8(19)
C34B C35B C36B C37B 174.7(12)
C35B C36B C37B C38B 1(2)
C36B C37B C38B C39B 0(2)
C37B C38B C39B C40B 1.8(18)
C38B C39B C40B C35B -4.7(16)
C38B C39B C40B Pd1B -168.5(9)
C36B C35B C40B C39B 5.7(16)
C34B C35B C40B C39B -172.8(10)
C36B C35B C40B Pd1B 172.2(9)
C34B C35B C40B Pd1B -6.3(13)
C20B Pd1B C40B C39B -29.3(11)
N4B Pd1B C40B C39B 166.9(11)
N2B Pd1B C40B C39B 58(2)
Hg1B Pd1B C40B C39B 61.3(10)
Hg2B Pd1B C40B C39B -110.9(10)
C20B Pd1B C40B C35B 166.5(8)
N4B Pd1B C40B C35B 2.8(7)
N2B Pd1B C40B C35B -106.6(18)
Hg1B Pd1B C40B C35B -102.8(8)
Hg2B Pd1B C40B C35B 84.9(7)
C40C Hg1C Pd1C C1C 63.7(5)
Cl1C Hg1C Pd1C C1C -112.1(3)
C40C Hg1C Pd1C C21C 162.7(5)
Cl1C Hg1C Pd1C C21C -13.1(4)
C40C Hg1C Pd1C N1C -12.9(4)
Cl1C Hg1C Pd1C N1C 171.3(3)
C40C Hg1C Pd1C N3C -116.6(5)
Cl1C Hg1C Pd1C N3C 67.5(3)
C40C Hg1C Pd1C Hg2C 89.7(3)
Cl1C Hg1C Pd1C Hg2C -86.06(13)
C1C Pd1C N1C C7C 1.3(8)
C21C Pd1C N1C C7C -89.7(18)
N3C Pd1C N1C C7C 164.7(8)
Hg1C Pd1C N1C C7C 73.1(8)
Hg2C Pd1C N1C C7C -89.3(8)
C1C Pd1C N1C C8C 175.6(10)
C21C Pd1C N1C C8C 84.7(19)
N3C Pd1C N1C C8C -20.9(10)
Hg1C Pd1C N1C C8C -112.5(9)
Hg2C Pd1C N1C C8C 85.1(9)
C21C Pd1C C1C C2C -25.3(11)
N1C Pd1C C1C C2C 169.9(11)
N3C Pd1C C1C C2C 63(2)
Hg1C Pd1C C1C C2C 63.8(10)
Hg2C Pd1C C1C C2C -108.5(10)
C21C Pd1C C1C C6C 166.3(7)
N1C Pd1C C1C C6C 1.6(7)
N3C Pd1C C1C C6C -105.6(16)
Hg1C Pd1C C1C C6C -104.6(7)
Hg2C Pd1C C1C C6C 83.2(7)
C1C Pd1C Hg2C C20C 149.7(5)
C21C Pd1C Hg2C C20C 50.4(5)
N1C Pd1C Hg2C C20C -129.5(5)
N3C Pd1C Hg2C C20C -27.6(5)
Hg1C Pd1C Hg2C C20C 124.6(4)
C1C Pd1C Hg2C Cl2C -28.6(3)
C21C Pd1C Hg2C Cl2C -127.9(4)
N1C Pd1C Hg2C Cl2C 52.2(3)
N3C Pd1C Hg2C Cl2C 154.1(4)
Hg1C Pd1C Hg2C Cl2C -53.68(16)
C1C Pd1C Hg2C N2C -137.9(4)
C21C Pd1C Hg2C N2C 122.8(4)
N1C Pd1C Hg2C N2C -57.1(4)
N3C Pd1C Hg2C N2C 44.7(4)
Hg1C Pd1C Hg2C N2C -163.0(3)
C20C Hg2C N2C C14C -8.4(8)
Cl2C Hg2C N2C C14C 161.5(7)
Pd1C Hg2C N2C C14C -106.3(8)
C20C Hg2C N2C C13C 175.8(12)
Cl2C Hg2C N2C C13C -14.3(11)
Pd1C Hg2C N2C C13C 77.9(11)
C6C C1C C2C C3C -0.3(16)
Pd1C C1C C2C C3C -168.3(8)
C1C C2C C3C C4C -2.3(19)
C1C Pd1C N3C C27C -91.5(18)
C21C Pd1C N3C C27C -0.7(10)
N1C Pd1C N3C C27C 164.6(9)
Hg1C Pd1C N3C C27C -92.5(9)
Hg2C Pd1C N3C C27C 79.3(10)
C1C Pd1C N3C C28C 81(2)
C21C Pd1C N3C C28C 172.0(12)
N1C Pd1C N3C C28C -22.6(12)
Hg1C Pd1C N3C C28C 80.2(11)
Hg2C Pd1C N3C C28C -108.0(11)
C2C C3C C4C C5C 2(2)
C3C C4C C5C C6C 2(2)
C4C C5C C6C C7C 173.4(12)
C4C C5C C6C C1C -4.2(18)
C2C C1C C6C C5C 3.5(15)
Pd1C C1C C6C C5C 173.6(8)
C2C C1C C6C C7C -174.2(10)
Pd1C C1C C6C C7C -4.2(12)
C8C N1C C7C C6C -178.9(10)
Pd1C N1C C7C C6C -4.0(14)
C5C C6C C7C N1C -172.2(11)
C1C C6C C7C N1C 5.6(16)
C7C N1C C8C C9C -48.7(17)
Pd1C N1C C8C C9C 137.3(10)
C7C N1C C8C C13C 136.4(11)
Pd1C N1C C8C C13C -37.6(15)
N1C C8C C9C C10C -173.3(12)
C13C C8C C9C C10C 1.6(18)
C8C C9C C10C C11C -1(2)
C9C C10C C11C C12C -2(2)
C10C C11C C12C C13C 4(2)
C11C C12C C13C N2C -179.3(11)
C11C C12C C13C C8C -2.4(18)
C14C N2C C13C C12C -36.2(17)
Hg2C N2C C13C C12C 139.0(11)
C14C N2C C13C C8C 146.9(12)
Hg2C N2C C13C C8C -37.9(16)
C9C C8C C13C C12C -0.1(17)
N1C C8C C13C C12C 175.0(11)
C9C C8C C13C N2C 176.9(10)
N1C C8C C13C N2C -8.0(16)
C13C N2C C14C C15C -173.3(11)
Hg2C N2C C14C C15C 10.0(14)
N2C C14C C15C C20C -7(2)
N2C C14C C15C C16C 166.2(12)
C20C C15C C16C C17C -1(2)
C14C C15C C16C C17C -174.0(13)
C15C C16C C17C C18C -1(2)
C16C C17C C18C C19C 1(2)
C17C C18C C19C C20C 1(2)
C16C C15C C20C C19C 2(2)
C14C C15C C20C C19C 175.5(12)
C16C C15C C20C Hg2C -175.9(10)
C14C C15C C20C Hg2C -2.8(18)
C18C C19C C20C C15C -3(2)
C18C C19C C20C Hg2C 175.6(10)
Cl2C Hg2C C20C C15C -121.0(19)
N2C Hg2C C20C C15C 5.7(10)
Pd1C Hg2C C20C C15C 67.1(10)
Cl2C Hg2C C20C C19C 61(3)
N2C Hg2C C20C C19C -172.6(12)
Pd1C Hg2C C20C C19C -111.2(11)
C1C Pd1C C21C C22C -24.7(11)
N1C Pd1C C21C C22C 64(2)
N3C Pd1C C21C C22C 172.3(11)
Hg1C Pd1C C21C C22C -99.5(10)
Hg2C Pd1C C21C C22C 63.4(10)
C1C Pd1C C21C C26C 167.8(9)
N1C Pd1C C21C C26C -103.7(18)
N3C Pd1C C21C C26C 4.8(9)
Hg1C Pd1C C21C C26C 93.0(9)
Hg2C Pd1C C21C C26C -104.1(9)
C26C C21C C22C C23C -3.8(17)
Pd1C C21C C22C C23C -170.9(9)
C21C C22C C23C C24C 2.3(19)
C22C C23C C24C C25C 1(2)
C23C C24C C25C C26C -2(2)
C24C C25C C26C C21C 1(2)
C24C C25C C26C C27C -179.5(12)
C22C C21C C26C C25C 2.5(19)
Pd1C C21C C26C C25C 171.7(10)
C22C C21C C26C C27C -177.5(11)
Pd1C C21C C26C C27C -8.3(15)
C28C N3C C27C C26C -177.5(12)
Pd1C N3C C27C C26C -3.7(16)
C25C C26C C27C N3C -171.8(13)
C21C C26C C27C N3C 8(2)
C27C N3C C28C C33C 133.5(14)
Pd1C N3C C28C C33C -38.8(18)
C27C N3C C28C C29C -46.8(19)
Pd1C N3C C28C C29C 140.9(11)
C33C C28C C29C C30C -1(2)
N3C C28C C29C C30C 179.2(13)
C28C C29C C30C C31C -2(2)
C29C C30C C31C C32C 2(2)
C30C C31C C32C C33C 0(2)
C29C C28C C33C C32C 4(2)
N3C C28C C33C C32C -176.7(12)
C29C C28C C33C N4C 178.1(11)
N3C C28C C33C N4C -2.3(19)
C31C C32C C33C C28C -3(2)
C31C C32C C33C N4C -177.4(12)
C34C N4C C33C C28C 144.6(11)
C34C N4C C33C C32C -41.0(16)
C33C N4C C34C C35C -177.4(10)
N4C C34C C35C C40C 0.4(18)
N4C C34C C35C C36C 179.1(10)
C40C C35C C36C C37C -0.3(19)
C34C C35C C36C C37C -179.1(12)
C35C C36C C37C C38C 2(2)
C36C C37C C38C C39C -2(2)
C37C C38C C39C C40C 1.3(19)
C38C C39C C40C C35C -0.1(17)
C38C C39C C40C Hg1C -175.8(8)
C36C C35C C40C C39C -0.4(17)
C34C C35C C40C C39C 178.3(10)
C36C C35C C40C Hg1C 175.4(8)
C34C C35C C40C Hg1C -5.9(16)
Cl1C Hg1C C40C C39C 43.9(18)
Pd1C Hg1C C40C C39C -118.8(8)
Cl1C Hg1C C40C C35C -131.8(12)
Pd1C Hg1C C40C C35C 65.4(9)
C1D Hg1D Pd1D C40D -62.1(7)
Cl1D Hg1D Pd1D C40D 115.7(5)
C1D Hg1D Pd1D C20D -160.1(7)
Cl1D Hg1D Pd1D C20D 17.7(4)
C1D Hg1D Pd1D N4D 13.9(6)
Cl1D Hg1D Pd1D N4D -168.3(3)
C1D Hg1D Pd1D N2D 119.5(6)
Cl1D Hg1D Pd1D N2D -62.6(3)
C1D Hg1D Pd1D Hg2D -91.2(5)
Cl1D Hg1D Pd1D Hg2D 86.60(17)
Cl1D Hg1D C1D C6D 126(2)
Pd1D Hg1D C1D C6D -64.8(12)
Cl1D Hg1D C1D C2D -52(3)
Pd1D Hg1D C1D C2D 117.0(11)
C40D Pd1D Hg2D C21D -153.8(6)
C20D Pd1D Hg2D C21D -55.2(6)
N4D Pd1D Hg2D C21D 126.7(5)
N2D Pd1D Hg2D C21D 22.2(5)
Hg1D Pd1D Hg2D C21D -125.6(4)
C40D Pd1D Hg2D Cl2D 23.3(5)
C20D Pd1D Hg2D Cl2D 122.0(5)
N4D Pd1D Hg2D Cl2D -56.2(4)
N2D Pd1D Hg2D Cl2D -160.7(4)
Hg1D Pd1D Hg2D Cl2D 51.5(3)
C40D Pd1D N2D C14D 90.8(19)
C20D Pd1D N2D C14D 1.4(11)
N4D Pd1D N2D C14D -162.4(10)
Hg1D Pd1D N2D C14D 96.0(10)
Hg2D Pd1D N2D C14D -76.1(11)
C40D Pd1D N2D C13D -85(2)
C20D Pd1D N2D C13D -174.3(13)
N4D Pd1D N2D C13D 21.9(13)
Hg1D Pd1D N2D C13D -79.7(12)
Hg2D Pd1D N2D C13D 108.2(12)
C6D C1D C2D C3D -1(2)
Hg1D C1D C2D C3D 177.2(12)
C1D C2D C3D C4D 2(2)
C40D Pd1D N4D C34D -2.4(8)
C20D Pd1D N4D C34D 83.8(18)
N2D Pd1D N4D C34D -164.8(7)
Hg1D Pd1D N4D C34D -75.6(7)
Hg2D Pd1D N4D C34D 89.9(7)
C40D Pd1D N4D C33D -178.2(10)
C20D Pd1D N4D C33D -91.9(18)
N2D Pd1D N4D C33D 19.5(10)
Hg1D Pd1D N4D C33D 108.7(9)
Hg2D Pd1D N4D C33D -85.8(9)
C2D C3D C4D C5D -2(3)
C3D C4D C5D C6D 1(2)
C2D C1D C6D C5D 0(2)
Hg1D C1D C6D C5D -178.5(10)
C2D C1D C6D C7D 179.8(11)
Hg1D C1D C6D C7D 1.6(18)
C4D C5D C6D C1D 0(2)
C4D C5D C6D C7D -179.8(11)
C8D N1D C7D C6D 178.3(11)
C1D C6D C7D N1D 5.5(19)
C5D C6D C7D N1D -174.4(12)
C7D N1D C8D C13D -148.3(12)
C7D N1D C8D C9D 35.9(19)
N1D C8D C9D C10D 178.0(13)
C13D C8D C9D C10D 2(2)
C8D C9D C10D C11D -2(2)
C9D C10D C11D C12D 2(2)
C10D C11D C12D C13D -1(2)
C11D C12D C13D C8D 1(2)
C11D C12D C13D N2D 180.0(12)
N1D C8D C13D C12D -177.4(12)
C9D C8D C13D C12D -1(2)
N1D C8D C13D N2D 3.4(19)
C9D C8D C13D N2D 179.6(12)
C14D N2D C13D C12D 41.2(19)
Pd1D N2D C13D C12D -143.3(11)
C14D N2D C13D C8D -139.6(14)
Pd1D N2D C13D C8D 35.9(18)
C13D N2D C14D C15D 178.2(13)
Pd1D N2D C14D C15D 1.9(17)
N2D C14D C15D C20D -6(2)
N2D C14D C15D C16D 172.4(14)
C20D C15D C16D C17D -1(2)
C14D C15D C16D C17D -179.4(15)
C15D C16D C17D C18D 1(2)
C16D C17D C18D C19D 1(2)
C17D C18D C19D C20D -2(2)
C18D C19D C20D C15D 2(2)
C18D C19D C20D Pd1D 171.5(10)
C16D C15D C20D C19D 0(2)
C14D C15D C20D C19D 178.1(13)
C16D C15D C20D Pd1D -171.5(12)
C14D C15D C20D Pd1D 6.9(17)
C40D Pd1D C20D C19D 23.9(12)
N4D Pd1D C20D C19D -59(2)
N2D Pd1D C20D C19D -174.4(12)
Hg1D Pd1D C20D C19D 100.4(11)
Hg2D Pd1D C20D C19D -65.6(11)
C40D Pd1D C20D C15D -166.0(10)
N4D Pd1D C20D C15D 110.7(17)
N2D Pd1D C20D C15D -4.3(9)
Hg1D Pd1D C20D C15D -89.5(9)
Hg2D Pd1D C20D C15D 104.5(9)
Cl2D Hg2D C21D C26D 130.9(19)
Pd1D Hg2D C21D C26D -62.0(12)
Cl2D Hg2D C21D C22D -50(3)
Pd1D Hg2D C21D C22D 117.6(12)
C26D C21D C22D C23D 2(2)
Hg2D C21D C22D C23D -177.7(12)
C21D C22D C23D C24D -1(3)
C22D C23D C24D C25D 1(3)
C23D C24D C25D C26D -2(3)
C22D C21D C26D C25D -3(2)
Hg2D C21D C26D C25D 176.5(11)
C22D C21D C26D C27D -177.7(13)
Hg2D C21D C26D C27D 2(2)
C24D C25D C26D C21D 3(2)
C24D C25D C26D C27D 178.2(14)
C28D N3D C27D C26D 179.0(12)
C21D C26D C27D N3D 2(2)
C25D C26D C27D N3D -172.7(13)
C27D N3D C28D C33D -148.0(12)
C27D N3D C28D C29D 32.5(18)
C33D C28D C29D C30D -3.7(17)
N3D C28D C29D C30D 175.8(11)
C28D C29D C30D C31D -1.2(18)
C29D C30D C31D C32D 4(2)
C30D C31D C32D C33D -1(2)
C29D C28D C33D N4D -172.3(10)
N3D C28D C33D N4D 8.2(16)
C29D C28D C33D C32D 6.3(17)
N3D C28D C33D C32D -173.2(11)
C34D N4D C33D C28D -138.0(11)
Pd1D N4D C33D C28D 37.4(15)
C34D N4D C33D C32D 43.5(16)
Pd1D N4D C33D C32D -141.2(10)
C31D C32D C33D C28D -4.1(19)
C31D C32D C33D N4D 174.4(12)
C33D N4D C34D C35D -178.8(10)
Pd1D N4D C34D C35D 5.3(12)
N4D C34D C35D C40D -6.5(16)
N4D C34D C35D C36D 170.8(10)
C40D C35D C36D C37D 1(2)
C34D C35D C36D C37D -176.1(11)
C35D C36D C37D C38D 3(2)
C36D C37D C38D C39D -5(2)
C37D C38D C39D C40D 3(2)
C36D C35D C40D C39D -3.4(19)
C34D C35D C40D C39D 173.6(11)
C36D C35D C40D Pd1D -173.0(10)
C34D C35D C40D Pd1D 4.1(14)
C38D C39D C40D C35D 1.6(19)
C38D C39D C40D Pd1D 169.3(10)
C20D Pd1D C40D C35D -163.6(9)
N4D Pd1D C40D C35D -1.0(8)
N2D Pd1D C40D C35D 109.8(17)
Hg1D Pd1D C40D C35D 104.5(9)
Hg2D Pd1D C40D C35D -82.7(9)
C20D Pd1D C40D C39D 28.4(12)
N4D Pd1D C40D C39D -169.0(12)
N2D Pd1D C40D C39D -58(2)
Hg1D Pd1D C40D C39D -63.5(11)
Hg2D Pd1D C40D C39D 109.3(11)
